data_1564355
loop_
_publ_author_name
'Lai, Zhenzhen'
'Li, Aimin'
'Peng, Sangshan'
'Sessler, Jonathan L.'
'He, Qing'

_publ_section_title
;
 Trimacrocyclic hexasubstituted benzene linked by labile octahedral
 [X(CHCl3)6]-- clusters
;
_journal_name_full 'Chemical Science'
_journal_paper_doi 10.1039/D1SC03713G
_journal_year 2021
_chemical_formula_moiety 'C66 H72 O18'
_chemical_formula_sum 'C66 H72 O18'
_chemical_formula_weight 1153.23
_space_group_crystal_system triclinic
_space_group_IT_number 2
_space_group_name_Hall '-P 1'
_space_group_name_H-M_alt 'P -1'
_atom_sites_solution_hydrogens geom
_audit_creation_date 2021-03-06
_audit_creation_method
;
Olex2 1.3
(compiled 2020.11.12 svn.r5f609507 for OlexSys, GUI svn.r6257)
;
_audit_update_record
;
2021-03-06 deposited with the CCDC.	2021-08-11 downloaded from the CCDC.
;
_cell_angle_alpha 98.113(10)
_cell_angle_beta 91.340(9)
_cell_angle_gamma 108.395(10)
_cell_formula_units_Z 4
_cell_length_a 16.250(8)
_cell_length_b 18.296(7)
_cell_length_c 25.707(12)
_cell_measurement_reflns_used 459
_cell_measurement_temperature 150.15
_cell_measurement_theta_max 15.81
_cell_measurement_theta_min 2.24
_cell_volume 7161(6)
_computing_cell_refinement 'SAINT V8.38A (Bruker, 2018)'
_computing_data_reduction 'SAINT V8.38A (Bruker, 2018)'
_computing_molecular_graphics 'Olex2 1.3 (Dolomanov et al., 2009)'
_computing_publication_material 'Olex2 1.3 (Dolomanov et al., 2009)'
_computing_structure_refinement 'SHELXL 2018/3 (Sheldrick, 2015)'
_computing_structure_solution 'SHELXT 2014/5 (Sheldrick, 2014)'
_diffrn_ambient_temperature 150.15
_diffrn_measured_fraction_theta_full 0.992
_diffrn_measured_fraction_theta_max 0.990
_diffrn_measurement_device_type 'Bruker APEX-II CCD'
_diffrn_measurement_method '\f and \w scans'
_diffrn_radiation_type MoK\a
_diffrn_radiation_wavelength 0.71073
_diffrn_reflns_av_R_equivalents 0.0949
_diffrn_reflns_av_unetI/netI 0.1453
_diffrn_reflns_Laue_measured_fraction_full 0.992
_diffrn_reflns_Laue_measured_fraction_max 0.990
_diffrn_reflns_limit_h_max 21
_diffrn_reflns_limit_h_min -21
_diffrn_reflns_limit_k_max 24
_diffrn_reflns_limit_k_min -24
_diffrn_reflns_limit_l_max 34
_diffrn_reflns_limit_l_min -33
_diffrn_reflns_number 78130
_diffrn_reflns_point_group_measured_fraction_full 0.992
_diffrn_reflns_point_group_measured_fraction_max 0.990
_diffrn_reflns_theta_full 25.242
_diffrn_reflns_theta_max 28.370
_diffrn_reflns_theta_min 2.141
_diffrn_source_current 1.4
_diffrn_source_power 0.07
_diffrn_source_voltage 50.0
_diffrn_standards_number 0
_exptl_absorpt_coefficient_mu 0.078
_exptl_absorpt_correction_T_max 0.7457
_exptl_absorpt_correction_T_min 0.1942
_exptl_absorpt_correction_type none
_exptl_absorpt_process_details
;
SADABS-2016/2 (Bruker,2016/2) was used for absorption correction.
wR2(int) was 0.1946 before and 0.0977 after correction.
The Ratio of minimum to maximum transmission is 0.2604.
The \l/2 correction factor is Not present.
;
_exptl_crystal_colour colourless
_exptl_crystal_colour_primary colourless
_exptl_crystal_density_diffrn 1.070
_exptl_crystal_description block
_exptl_crystal_F_000 2448
_exptl_crystal_size_max 0.438
_exptl_crystal_size_mid 0.188
_exptl_crystal_size_min 0.139
_refine_diff_density_max 1.403
_refine_diff_density_min -0.674
_refine_diff_density_rms 0.083
_refine_ls_extinction_method none
_refine_ls_goodness_of_fit_ref 1.081
_refine_ls_hydrogen_treatment constr
_refine_ls_matrix_type full
_refine_ls_number_parameters 1513
_refine_ls_number_reflns 35530
_refine_ls_number_restraints 159
_refine_ls_restrained_S_all 1.089
_refine_ls_R_factor_all 0.1685
_refine_ls_R_factor_gt 0.1093
_refine_ls_shift/su_max 0.003
_refine_ls_shift/su_mean 0.000
_refine_ls_structure_factor_coef Fsqd
_refine_ls_weighting_details 'w=1/[\s^2^(Fo^2^)+(0.1789P)^2^] where P=(Fo^2^+2Fc^2^)/3'
_refine_ls_weighting_scheme calc
_refine_ls_wR_factor_gt 0.3100
_refine_ls_wR_factor_ref 0.3558
_reflns_Friedel_coverage 0.000
_reflns_number_gt 17730
_reflns_number_total 35530
_reflns_threshold_expression 'I > 2\s(I)'
_cod_data_source_file d1sc03713g2.cif
_cod_data_source_block receptor-1
_cod_depositor_comments
;

2022-03-18
Z value and formula fixed to values more according to usual
chemical conventions.                 miguel
;
_cod_original_formula_sum 'C132 H144 O36'
_cod_original_formula_weight 2306.46
_cod_original_formula_moiety '2(C66 H72 O18)'
_cod_original_formula_units_Z 2
_cod_original_cell_volume 7161(5)
_cod_database_code 1564355
_shelx_shelxl_version_number 2018/3
_shelx_space_group_comment
;
The symmetry employed for this shelxl refinement is uniquely defined
by the following loop, which should always be used as a source of
symmetry information in preference to the above space-group names.
They are only intended as comments.
;
_shelx_estimated_absorpt_t_max 0.989
_shelx_estimated_absorpt_t_min 0.967
_olex2_refinement_description
;
1. Fixed Uiso
 At 1.2 times of:
  All C(H) groups, All C(H,H) groups
2. Uiso/Uaniso restraints and constraints
Uanis(C92) \\sim Ueq, Uanis(C93) \\sim Ueq, Uanis(C94) \\sim Ueq, Uanis(C95)
\\sim Ueq, Uanis(C96) \\sim Ueq, Uanis(C91) \\sim Ueq, Uanis(O26) \\sim Ueq,
Uanis(C97) \\sim Ueq, Uanis(C98) \\sim Ueq, Uanis(O27) \\sim Ueq, Uanis(C99)
\\sim Ueq, Uanis(C100) \\sim Ueq, Uanis(O28) \\sim Ueq: with sigma of 0.001 and
sigma for terminal atoms of 0.002
Uanis(C126) \\sim Ueq, Uanis(C127) \\sim Ueq, Uanis(C128) \\sim Ueq,
Uanis(C129) \\sim Ueq: with sigma of 0.001 and sigma for terminal atoms of 0.002
3. Rigid body (RIGU) restrains
 O26, O27, C92, C93, C94, C95, C96, C97, C98, C99, C100
 with sigma for 1-2 distances of 0.001 and sigma for 1-3 distances of 0.002
4.a Secondary CH2 refined with riding coordinates:
 C2(H2A,H2B), C9(H9A,H9B), C10(H10A,H10B), C11(H11A,H11B), C12(H12A,H12B),
 C13(H13A,H13B), C14(H14A,H14B), C21(H21A,H21B), C24(H24A,H24B), C31(H31A,H31B),
  C32(H32A,H32B), C33(H33A,H33B), C34(H34A,H34B), C35(H35A,H35B), C36(H36A,
 H36B), C43(H43A,H43B), C46(H46A,H46B), C53(H53A,H53B), C54(H54A,H54B),
 C55(H55A,H55B), C56(H56A,H56B), C57(H57A,H57B), C58(H58A,H58B), C65(H65A,H65B),
  C68(H68A,H68B), C75(H75A,H75B), C76(H76A,H76B), C77(H77A,H77B), C78(H78A,
 H78B), C79(H79A,H79B), C80(H80A,H80B), C87(H87A,H87B), C90(H90A,H90B),
 C97(H97A,H97B), C98(H98A,H98B), C99(H99A,H99B), C100(H10C,H10D), C101(H10E,
 H10F), C102(H10G,H10H), C109(H10I,H10J), C112(H11C,H11D), C119(H11E,H11F),
 C120(H12C,H12D), C121(H12E,H12F), C122(H12G,H12H), C123(H12I,H12J), C124(H12K,
 H12L), C131(H13C,H13D)
4.b Aromatic/amide H refined with riding coordinates:
 C4(H4), C5(H5), C6(H6), C7(H7), C16(H16), C17(H17), C18(H18), C19(H19),
 C26(H26), C27(H27), C28(H28), C29(H29), C38(H38), C39(H39), C40(H40), C41(H41),
  C48(H48), C49(H49), C50(H50), C51(H51), C60(H60), C61(H61), C62(H62),
 C63(H63), C70(H70), C71(H71), C72(H72), C73(H73), C82(H82), C83(H83), C84(H84),
  C85(H85), C92(H92), C93(H93), C94(H94), C95(H95), C104(H104), C105(H105),
 C106(H106), C107(H107), C114(H114), C115(H115), C116(H116), C117(H117),
 C126(H126), C127(H127), C128(H128), C129(H129)
;
_smtbx_masks_void_probe_radius 1.2
_smtbx_masks_void_truncation_radius 1.2
_olex2_submission_special_instructions 'No special instructions were received'

loop_
_space_group_symop_operation_xyz
'x, y, z'
'-x, -y, -z'

loop_
_atom_site_label
_atom_site_type_symbol
_atom_site_fract_x
_atom_site_fract_y
_atom_site_fract_z
_atom_site_U_iso_or_equiv
_atom_site_adp_type
_atom_site_occupancy
_atom_site_site_symmetry_order
_atom_site_calc_flag
_atom_site_refinement_flags_posn
_atom_site_refinement_flags_adp
_atom_site_refinement_flags_occupancy
_atom_site_disorder_assembly
_atom_site_disorder_group
O1 O 0.74703(15) -0.14427(12) 0.79232(10) 0.0372(5) Uani 1 1 d . . . . .
O2 O 0.84672(17) -0.07916(15) 0.88502(9) 0.0437(6) Uani 1 1 d . . . . .
O3 O 0.8775(2) 0.08552(16) 0.89433(13) 0.0609(8) Uani 1 1 d . . . . .
O4 O 0.89944(19) 0.23261(16) 0.85266(12) 0.0591(8) Uani 1 1 d . . . . .
O5 O 0.89808(17) 0.17570(14) 0.73994(11) 0.0494(7) Uani 1 1 d . . . . .
O6 O 0.79698(16) 0.03817(13) 0.70371(10) 0.0405(6) Uani 1 1 d . . . . .
O7 O 0.57124(16) -0.10042(12) 0.60633(8) 0.0340(5) Uani 1 1 d . . . . .
O8 O 0.67606(17) -0.00194(14) 0.54780(9) 0.0407(6) Uani 1 1 d . . . . .
O9 O 0.7135(2) 0.15045(16) 0.60288(11) 0.0525(7) Uani 1 1 d . . . . .
O10 O 0.6512(2) 0.26351(15) 0.66507(12) 0.0552(7) Uani 1 1 d . . . . .
O11 O 0.47319(18) 0.16767(13) 0.68215(9) 0.0424(6) Uani 1 1 d . . . . .
O12 O 0.43621(16) 0.02788(12) 0.69964(9) 0.0346(5) Uani 1 1 d . . . . .
O13 O 0.37283(16) -0.14588(12) 0.79868(9) 0.0369(5) Uani 1 1 d . . . . .
O14 O 0.28155(17) -0.04293(14) 0.81505(10) 0.0437(6) Uani 1 1 d . . . . .
O15 O 0.40887(18) 0.10363(15) 0.84385(10) 0.0453(6) Uani 1 1 d . . . . .
O16 O 0.56387(19) 0.21529(14) 0.90240(10) 0.0487(7) Uani 1 1 d . . . . .
O17 O 0.62705(17) 0.10241(13) 0.94591(9) 0.0391(6) Uani 1 1 d . . . . .
O18 O 0.61542(16) -0.02507(12) 0.88851(8) 0.0349(5) Uani 1 1 d . . . . .
O19 O 0.55294(15) 0.56448(12) 0.70392(9) 0.0329(5) Uani 1 1 d . . . . .
O20 O 0.51441(16) 0.68281(12) 0.68582(9) 0.0358(5) Uani 1 1 d . . . . .
O21 O 0.33773(19) 0.67484(15) 0.65103(13) 0.0582(8) Uani 1 1 d . . . . .
O22 O 0.28345(19) 0.52843(16) 0.58139(11) 0.0541(7) Uani 1 1 d . . . . .
O23 O 0.32698(17) 0.40330(14) 0.52861(9) 0.0416(6) Uani 1 1 d . . . . .
O24 O 0.42402(16) 0.35790(12) 0.59683(9) 0.0376(6) Uani 1 1 d . . . . .
O25 O 0.19605(19) 0.36279(18) 0.67054(13) 0.0636(9) Uani 1 1 d . . . . .
O26 O 0.0857(3) 0.4286(3) 0.69978(19) 0.1042(12) Uani 1 1 d . U . . .
O27 O 0.0792(4) 0.4812(3) 0.8107(2) 0.1303(14) Uani 1 1 d . U . . .
O28 O 0.1214(3) 0.3624(2) 0.85749(17) 0.0896(12) Uani 1 1 d . U . . .
O29 O 0.15719(18) 0.22006(16) 0.85123(10) 0.0497(7) Uani 1 1 d . . . . .
O30 O 0.24935(15) 0.20745(12) 0.76462(9) 0.0353(5) Uani 1 1 d . . . . .
O31 O 0.37674(18) 0.40298(13) 0.87490(9) 0.0419(6) Uani 1 1 d . . . . .
O32 O 0.3674(2) 0.52276(15) 0.93369(10) 0.0540(8) Uani 1 1 d . . . . .
O33 O 0.4279(2) 0.67410(15) 0.89801(10) 0.0567(8) Uani 1 1 d . . . . .
O34 O 0.5821(2) 0.65339(15) 0.85034(11) 0.0569(8) Uani 1 1 d . . . . .
O35 O 0.70632(19) 0.57875(15) 0.82962(12) 0.0578(8) Uani 1 1 d . . . . .
O36 O 0.61561(17) 0.42339(14) 0.80482(10) 0.0430(6) Uani 1 1 d . . . . .
C1 C 0.6675(2) -0.06402(16) 0.76748(12) 0.0304(7) Uani 1 1 d . . . . .
C2 C 0.7530(2) -0.06439(18) 0.79047(14) 0.0372(8) Uani 1 1 d . . . . .
H2A H 0.800277 -0.040674 0.768379 0.045 Uiso 1 1 calc R U . . .
H2B H 0.765963 -0.033838 0.826383 0.045 Uiso 1 1 calc R U . . .
C3 C 0.8246(2) -0.1572(2) 0.80207(14) 0.0379(8) Uani 1 1 d . . . . .
C4 C 0.8484(3) -0.2070(2) 0.76440(17) 0.0518(10) Uani 1 1 d . . . . .
H4 H 0.813607 -0.227726 0.732204 0.062 Uiso 1 1 calc R U . . .
C5 C 0.9221(3) -0.2267(3) 0.7731(2) 0.0685(13) Uani 1 1 d . . . . .
H5 H 0.936945 -0.262571 0.747645 0.082 Uiso 1 1 calc R U . . .
C6 C 0.9747(3) -0.1939(3) 0.8195(2) 0.0733(14) Uani 1 1 d . . . . .
H6 H 1.027030 -0.205448 0.825041 0.088 Uiso 1 1 calc R U . . .
C7 C 0.9508(3) -0.1448(2) 0.85720(17) 0.0527(10) Uani 1 1 d . . . . .
H7 H 0.985935 -0.123870 0.889264 0.063 Uiso 1 1 calc R U . . .
C8 C 0.8767(2) -0.1257(2) 0.84909(15) 0.0409(8) Uani 1 1 d . . . . .
C9 C 0.9099(3) -0.0209(2) 0.92272(17) 0.0579(11) Uani 1 1 d . . . . .
H9A H 0.966264 -0.001496 0.906978 0.070 Uiso 1 1 calc R U . . .
H9B H 0.919318 -0.043066 0.954459 0.070 Uiso 1 1 calc R U . . .
C10 C 0.8720(3) 0.0442(3) 0.93671(18) 0.0664(13) Uani 1 1 d . . . . .
H10A H 0.810422 0.022314 0.944519 0.080 Uiso 1 1 calc R U . . .
H10B H 0.904384 0.079720 0.968466 0.080 Uiso 1 1 calc R U . . .
C11 C 0.8154(3) 0.1253(2) 0.89321(18) 0.0574(11) Uani 1 1 d . . . . .
H11A H 0.825152 0.164791 0.925259 0.069 Uiso 1 1 calc R U . . .
H11B H 0.756083 0.087770 0.892653 0.069 Uiso 1 1 calc R U . . .
C12 C 0.8236(3) 0.1641(2) 0.84543(19) 0.0604(12) Uani 1 1 d . . . . .
H12A H 0.828396 0.127526 0.814281 0.073 Uiso 1 1 calc R U . . .
H12B H 0.771077 0.178942 0.839129 0.073 Uiso 1 1 calc R U . . .
C13 C 0.9092(3) 0.2765(2) 0.8102(2) 0.0617(12) Uani 1 1 d . . . . .
H13A H 0.941574 0.331847 0.823847 0.074 Uiso 1 1 calc R U . . .
H13B H 0.850872 0.273814 0.796147 0.074 Uiso 1 1 calc R U . . .
C14 C 0.9552(3) 0.2489(2) 0.76675(19) 0.0567(11) Uani 1 1 d . . . . .
H14A H 0.971050 0.287279 0.742100 0.068 Uiso 1 1 calc R U . . .
H14B H 1.009207 0.242297 0.780888 0.068 Uiso 1 1 calc R U . . .
C15 C 0.9295(2) 0.1371(2) 0.69932(17) 0.0465(9) Uani 1 1 d . . . . .
C16 C 1.0055(3) 0.1661(2) 0.67632(19) 0.0539(11) Uani 1 1 d . . . . .
H16 H 1.042567 0.217722 0.688594 0.065 Uiso 1 1 calc R U . . .
C17 C 1.0288(3) 0.1215(3) 0.6359(2) 0.0662(13) Uani 1 1 d . . . . .
H17 H 1.081910 0.142305 0.620226 0.079 Uiso 1 1 calc R U . . .
C18 C 0.9757(3) 0.0462(3) 0.6175(2) 0.0623(12) Uani 1 1 d . . . . .
H18 H 0.993085 0.015241 0.589856 0.075 Uiso 1 1 calc R U . . .
C19 C 0.8978(3) 0.0157(2) 0.63896(17) 0.0481(9) Uani 1 1 d . . . . .
H19 H 0.861197 -0.035757 0.625811 0.058 Uiso 1 1 calc R U . . .
C20 C 0.8729(2) 0.0599(2) 0.67941(15) 0.0420(8) Uani 1 1 d . . . . .
C21 C 0.7358(2) -0.03725(19) 0.68280(14) 0.0391(8) Uani 1 1 d . . . . .
H21A H 0.762465 -0.078624 0.684774 0.047 Uiso 1 1 calc R U . . .
H21B H 0.717649 -0.038880 0.645509 0.047 Uiso 1 1 calc R U . . .
C22 C 0.6583(2) -0.04924(16) 0.71602(12) 0.0301(7) Uani 1 1 d . . . . .
C23 C 0.5800(2) -0.04434(16) 0.69666(12) 0.0289(7) Uani 1 1 d . . . . .
C24 C 0.5702(2) -0.03055(18) 0.64019(12) 0.0332(7) Uani 1 1 d . . . . .
H24A H 0.514698 -0.020460 0.633761 0.040 Uiso 1 1 calc R U . . .
H24B H 0.618627 0.015002 0.633316 0.040 Uiso 1 1 calc R U . . .
C25 C 0.5456(2) -0.10210(18) 0.55366(12) 0.0344(7) Uani 1 1 d . . . . .
C26 C 0.4691(3) -0.15706(19) 0.53185(14) 0.0425(9) Uani 1 1 d . . . . .
H26 H 0.433763 -0.191819 0.552715 0.051 Uiso 1 1 calc R U . . .
C27 C 0.4436(3) -0.1616(2) 0.47905(14) 0.0475(10) Uani 1 1 d . . . . .
H27 H 0.392085 -0.200909 0.463426 0.057 Uiso 1 1 calc R U . . .
C28 C 0.4928(3) -0.1096(2) 0.44987(14) 0.0465(9) Uani 1 1 d . . . . .
H28 H 0.473301 -0.110892 0.414514 0.056 Uiso 1 1 calc R U . . .
C29 C 0.5707(3) -0.0549(2) 0.47106(13) 0.0402(8) Uani 1 1 d . . . . .
H29 H 0.605591 -0.020171 0.449991 0.048 Uiso 1 1 calc R U . . .
C30 C 0.5978(2) -0.05117(19) 0.52366(13) 0.0355(7) Uani 1 1 d . . . . .
C31 C 0.7194(3) 0.0669(2) 0.52558(16) 0.0468(9) Uani 1 1 d . . . . .
H31A H 0.676233 0.085550 0.508548 0.056 Uiso 1 1 calc R U . . .
H31B H 0.758085 0.055237 0.498724 0.056 Uiso 1 1 calc R U . . .
C32 C 0.7714(3) 0.1276(2) 0.56964(17) 0.0508(10) Uani 1 1 d . . . . .
H32A H 0.808729 0.106143 0.589652 0.061 Uiso 1 1 calc R U . . .
H32B H 0.809176 0.173122 0.555369 0.061 Uiso 1 1 calc R U . . .
C33 C 0.7497(4) 0.1922(3) 0.6527(2) 0.0721(15) Uani 1 1 d . . . . .
H33A H 0.793981 0.242070 0.648495 0.087 Uiso 1 1 calc R U . . .
H33B H 0.778969 0.161612 0.670662 0.087 Uiso 1 1 calc R U . . .
C34 C 0.6806(4) 0.2083(3) 0.68597(18) 0.0647(13) Uani 1 1 d . . . . .
H34A H 0.631569 0.159561 0.685792 0.078 Uiso 1 1 calc R U . . .
H34B H 0.704641 0.228793 0.722803 0.078 Uiso 1 1 calc R U . . .
C35 C 0.5894(3) 0.2872(2) 0.69599(19) 0.0622(13) Uani 1 1 d . . . . .
H35A H 0.602541 0.344240 0.698254 0.075 Uiso 1 1 calc R U . . .
H35B H 0.595173 0.275801 0.732167 0.075 Uiso 1 1 calc R U . . .
C36 C 0.4982(3) 0.2470(2) 0.67364(18) 0.0575(12) Uani 1 1 d . . . . .
H36A H 0.458958 0.273175 0.691054 0.069 Uiso 1 1 calc R U . . .
H36B H 0.493997 0.249279 0.635444 0.069 Uiso 1 1 calc R U . . .
C37 C 0.3944(3) 0.1197(2) 0.66083(13) 0.0390(8) Uani 1 1 d . . . . .
C38 C 0.3352(3) 0.1404(3) 0.63128(15) 0.0504(10) Uani 1 1 d . . . . .
H38 H 0.347666 0.193036 0.626067 0.061 Uiso 1 1 calc R U . . .
C39 C 0.2579(3) 0.0849(3) 0.60920(15) 0.0553(11) Uani 1 1 d . . . . .
H39 H 0.218946 0.099299 0.587809 0.066 Uiso 1 1 calc R U . . .
C40 C 0.2378(3) 0.0093(3) 0.61830(15) 0.0513(10) Uani 1 1 d . . . . .
H40 H 0.184308 -0.028202 0.603659 0.062 Uiso 1 1 calc R U . . .
C41 C 0.2952(3) -0.0130(2) 0.64888(14) 0.0429(9) Uani 1 1 d . . . . .
H41 H 0.280946 -0.065281 0.655295 0.051 Uiso 1 1 calc R U . . .
C42 C 0.3729(2) 0.04197(19) 0.66968(13) 0.0343(7) Uani 1 1 d . . . . .
C43 C 0.4244(2) -0.05120(17) 0.70545(13) 0.0324(7) Uani 1 1 d . . . . .
H43A H 0.407681 -0.085213 0.670796 0.039 Uiso 1 1 calc R U . . .
H43B H 0.377752 -0.069278 0.729250 0.039 Uiso 1 1 calc R U . . .
C44 C 0.5086(2) -0.05500(15) 0.72804(12) 0.0275(7) Uani 1 1 d . . . . .
C45 C 0.5170(2) -0.07043(16) 0.77900(12) 0.0289(7) Uani 1 1 d . . . . .
C46 C 0.4444(2) -0.07427(18) 0.81532(13) 0.0338(7) Uani 1 1 d . . . . .
H46A H 0.465885 -0.072731 0.851938 0.041 Uiso 1 1 calc R U . . .
H46B H 0.424091 -0.028780 0.814374 0.041 Uiso 1 1 calc R U . . .
C47 C 0.3075(2) -0.1562(2) 0.83291(14) 0.0372(8) Uani 1 1 d . . . . .
C48 C 0.2859(3) -0.2223(2) 0.85671(17) 0.0516(10) Uani 1 1 d . . . . .
H48 H 0.317644 -0.257849 0.850311 0.062 Uiso 1 1 calc R U . . .
C49 C 0.2184(3) -0.2371(3) 0.8899(2) 0.0619(12) Uani 1 1 d . . . . .
H49 H 0.203319 -0.283035 0.905694 0.074 Uiso 1 1 calc R U . . .
C50 C 0.1733(3) -0.1848(3) 0.8996(2) 0.0624(12) Uani 1 1 d . . . . .
H50 H 0.127601 -0.194213 0.922776 0.075 Uiso 1 1 calc R U . . .
C51 C 0.1940(3) -0.1192(3) 0.87614(17) 0.0526(10) Uani 1 1 d . . . . .
H51 H 0.162918 -0.083199 0.883232 0.063 Uiso 1 1 calc R U . . .
C52 C 0.2598(2) -0.1051(2) 0.84228(14) 0.0396(8) Uani 1 1 d . . . . .
C53 C 0.2609(3) 0.0257(2) 0.83640(17) 0.0478(9) Uani 1 1 d . . . . .
H53A H 0.263621 0.032165 0.875353 0.057 Uiso 1 1 calc R U . . .
H53B H 0.201669 0.021862 0.823280 0.057 Uiso 1 1 calc R U . . .
C54 C 0.3275(3) 0.0934(2) 0.81838(16) 0.0489(10) Uani 1 1 d . . . . .
H54A H 0.330233 0.083034 0.779716 0.059 Uiso 1 1 calc R U . . .
H54B H 0.311261 0.141284 0.827177 0.059 Uiso 1 1 calc R U . . .
C55 C 0.4790(3) 0.1548(2) 0.82193(14) 0.0419(8) Uani 1 1 d . . . . .
H55A H 0.469442 0.205630 0.822116 0.050 Uiso 1 1 calc R U . . .
H55B H 0.482728 0.132665 0.784958 0.050 Uiso 1 1 calc R U . . .
C56 C 0.5621(3) 0.1662(2) 0.85337(14) 0.0431(9) Uani 1 1 d . . . . .
H56A H 0.565505 0.115249 0.860012 0.052 Uiso 1 1 calc R U . . .
H56B H 0.612386 0.190887 0.833665 0.052 Uiso 1 1 calc R U . . .
C57 C 0.6408(3) 0.2318(2) 0.93581(14) 0.0470(10) Uani 1 1 d . . . . .
H57A H 0.655523 0.285485 0.955328 0.056 Uiso 1 1 calc R U . . .
H57B H 0.689411 0.229894 0.913704 0.056 Uiso 1 1 calc R U . . .
C58 C 0.6327(3) 0.1763(2) 0.97466(14) 0.0436(9) Uani 1 1 d . . . . .
H58A H 0.684014 0.195015 1.000387 0.052 Uiso 1 1 calc R U . . .
H58B H 0.579982 0.172279 0.994109 0.052 Uiso 1 1 calc R U . . .
C59 C 0.6171(2) 0.04137(19) 0.97271(13) 0.0337(7) Uani 1 1 d . . . . .
C60 C 0.6129(2) 0.0446(2) 1.02680(13) 0.0389(8) Uani 1 1 d . . . . .
H60 H 0.617697 0.092467 1.048605 0.047 Uiso 1 1 calc R U . . .
C61 C 0.6015(3) -0.0227(2) 1.04871(13) 0.0441(9) Uani 1 1 d . . . . .
H61 H 0.596995 -0.020648 1.085630 0.053 Uiso 1 1 calc R U . . .
C62 C 0.5966(3) -0.0919(2) 1.01843(15) 0.0442(9) Uani 1 1 d . . . . .
H62 H 0.589382 -0.137160 1.034283 0.053 Uiso 1 1 calc R U . . .
C63 C 0.6022(2) -0.0955(2) 0.96419(14) 0.0379(8) Uani 1 1 d . . . . .
H63 H 0.599716 -0.143288 0.943082 0.045 Uiso 1 1 calc R U . . .
C64 C 0.6113(2) -0.02987(19) 0.94090(12) 0.0311(7) Uani 1 1 d . . . . .
C65 C 0.6033(2) -0.09578(18) 0.85313(12) 0.0355(8) Uani 1 1 d . . . . .
H65A H 0.549962 -0.136678 0.860185 0.043 Uiso 1 1 calc R U . . .
H65B H 0.653515 -0.114616 0.857261 0.043 Uiso 1 1 calc R U . . .
C66 C 0.5953(2) -0.07730(16) 0.79844(12) 0.0300(7) Uani 1 1 d . . . . .
C67 C 0.4827(2) 0.43879(16) 0.72483(12) 0.0290(7) Uani 1 1 d . . . . .
C68 C 0.5681(2) 0.49353(17) 0.71288(14) 0.0336(7) Uani 1 1 d . . . . .
H68A H 0.611779 0.504402 0.742859 0.040 Uiso 1 1 calc R U . . .
H68B H 0.589846 0.470319 0.681180 0.040 Uiso 1 1 calc R U . . .
C69 C 0.6168(2) 0.61716(17) 0.68176(12) 0.0327(7) Uani 1 1 d . . . . .
C70 C 0.6945(2) 0.6092(2) 0.66812(14) 0.0396(8) Uani 1 1 d . . . . .
H70 H 0.709085 0.564963 0.675066 0.048 Uiso 1 1 calc R U . . .
C71 C 0.7533(3) 0.6667(2) 0.64366(15) 0.0431(9) Uani 1 1 d . . . . .
H71 H 0.807041 0.660852 0.633571 0.052 Uiso 1 1 calc R U . . .
C72 C 0.7326(3) 0.7305(2) 0.63465(15) 0.0469(10) Uani 1 1 d . . . . .
H72 H 0.772222 0.769261 0.618313 0.056 Uiso 1 1 calc R U . . .
C73 C 0.6541(3) 0.73959(19) 0.64907(13) 0.0401(9) Uani 1 1 d . . . . .
H73 H 0.641034 0.784992 0.643205 0.048 Uiso 1 1 calc R U . . .
C74 C 0.5949(2) 0.68309(17) 0.67188(12) 0.0338(8) Uani 1 1 d . . . . .
C75 C 0.4889(3) 0.74801(18) 0.67727(15) 0.0433(9) Uani 1 1 d . . . . .
H75A H 0.494848 0.756017 0.640073 0.052 Uiso 1 1 calc R U . . .
H75B H 0.526339 0.795785 0.700057 0.052 Uiso 1 1 calc R U . . .
C76 C 0.3965(3) 0.7317(2) 0.69017(18) 0.0561(11) Uani 1 1 d . . . . .
H76A H 0.389279 0.712959 0.724588 0.067 Uiso 1 1 calc R U . . .
H76B H 0.382026 0.780756 0.693444 0.067 Uiso 1 1 calc R U . . .
C77 C 0.3006(4) 0.6032(2) 0.66742(19) 0.0748(16) Uani 1 1 d . . . . .
H77A H 0.269096 0.609526 0.699365 0.090 Uiso 1 1 calc R U . . .
H77B H 0.346223 0.580543 0.675835 0.090 Uiso 1 1 calc R U . . .
C78 C 0.2384(4) 0.5505(3) 0.6229(2) 0.087(2) Uani 1 1 d . . . . .
H78A H 0.201187 0.503437 0.635840 0.104 Uiso 1 1 calc R U . . .
H78B H 0.200201 0.578099 0.610209 0.104 Uiso 1 1 calc R U . . .
C79 C 0.2321(3) 0.4770(2) 0.53775(17) 0.0524(10) Uani 1 1 d . . . . .
H79A H 0.199950 0.504594 0.519121 0.063 Uiso 1 1 calc R U . . .
H79B H 0.189123 0.432455 0.550217 0.063 Uiso 1 1 calc R U . . .
C80 C 0.2873(3) 0.4482(2) 0.50136(15) 0.0448(9) Uani 1 1 d . . . . .
H80A H 0.251825 0.415280 0.469638 0.054 Uiso 1 1 calc R U . . .
H80B H 0.332542 0.492470 0.490148 0.054 Uiso 1 1 calc R U . . .
C81 C 0.4026(3) 0.39438(18) 0.51171(13) 0.0386(8) Uani 1 1 d . . . . .
C82 C 0.4321(3) 0.4045(2) 0.46194(13) 0.0428(9) Uani 1 1 d . . . . .
H82 H 0.400004 0.421523 0.437625 0.051 Uiso 1 1 calc R U . . .
C83 C 0.5067(3) 0.3902(2) 0.44771(15) 0.0477(10) Uani 1 1 d . . . . .
H83 H 0.526490 0.398331 0.413872 0.057 Uiso 1 1 calc R U . . .
C84 C 0.5541(3) 0.3636(2) 0.48238(16) 0.0480(10) Uani 1 1 d . . . . .
H84 H 0.605328 0.352774 0.472155 0.058 Uiso 1 1 calc R U . . .
C85 C 0.5251(3) 0.35334(19) 0.53189(15) 0.0427(9) Uani 1 1 d . . . . .
H85 H 0.556428 0.334758 0.555691 0.051 Uiso 1 1 calc R U . . .
C86 C 0.4517(3) 0.36973(17) 0.54689(13) 0.0368(8) Uani 1 1 d . . . . .
C87 C 0.4266(2) 0.42887(17) 0.63096(12) 0.0327(7) Uani 1 1 d . . . . .
H87A H 0.379482 0.447905 0.619577 0.039 Uiso 1 1 calc R U . . .
H87B H 0.483042 0.470023 0.629866 0.039 Uiso 1 1 calc R U . . .
C88 C 0.4149(2) 0.40918(17) 0.68569(12) 0.0295(7) Uani 1 1 d . . . . .
C89 C 0.3348(2) 0.35760(18) 0.69637(13) 0.0319(7) Uani 1 1 d . . . . .
C90 C 0.2612(2) 0.3272(2) 0.65482(16) 0.0461(9) Uani 1 1 d . . . . .
H90A H 0.281852 0.340741 0.620392 0.055 Uiso 1 1 calc R U . . .
H90B H 0.236609 0.269749 0.651447 0.055 Uiso 1 1 calc R U . . .
C91 C 0.1224(3) 0.3442(3) 0.6344(2) 0.0655(12) Uani 1 1 d . U . . .
C92 C 0.1127(5) 0.2988(4) 0.5896(3) 0.0990(17) Uani 1 1 d . U . . .
H92 H 0.154154 0.274194 0.578581 0.119 Uiso 1 1 calc R U . . .
C93 C 0.0294(5) 0.2876(4) 0.5554(3) 0.1092(16) Uani 1 1 d . U . . .
H93 H 0.014340 0.257351 0.521302 0.131 Uiso 1 1 calc R U . . .
C94 C -0.0197(5) 0.3272(5) 0.5810(3) 0.1129(16) Uani 1 1 d . U . . .
H94 H -0.073230 0.318297 0.561471 0.135 Uiso 1 1 calc R U . . .
C95 C -0.0134(5) 0.3705(5) 0.6217(3) 0.1122(16) Uani 1 1 d . U . . .
H95 H -0.056682 0.393967 0.630790 0.135 Uiso 1 1 calc R U . . .
C96 C 0.0662(5) 0.3854(4) 0.6573(3) 0.0984(14) Uani 1 1 d . U . . .
C97 C 0.0302(5) 0.4730(5) 0.7245(3) 0.1200(16) Uani 1 1 d . U . . .
H97A H 0.017258 0.504855 0.699313 0.144 Uiso 1 1 calc R U . . .
H97B H -0.025645 0.435804 0.732027 0.144 Uiso 1 1 calc R U . . .
C98 C 0.0668(6) 0.5182(5) 0.7677(3) 0.1302(17) Uani 1 1 d . U . . .
H98A H 0.031185 0.551898 0.778765 0.156 Uiso 1 1 calc R U . . .
H98B H 0.124259 0.552618 0.760004 0.156 Uiso 1 1 calc R U . . .
C99 C 0.1637(5) 0.4681(5) 0.8139(3) 0.1172(17) Uani 1 1 d . U . . .
H99A H 0.165949 0.428621 0.783870 0.141 Uiso 1 1 calc R U . . .
H99B H 0.210677 0.517243 0.811453 0.141 Uiso 1 1 calc R U . . .
C100 C 0.1769(5) 0.4422(4) 0.8617(3) 0.1100(18) Uani 1 1 d . U . . .
H10C H 0.161985 0.474874 0.891675 0.132 Uiso 1 1 calc R U . . .
H10D H 0.238579 0.445640 0.867517 0.132 Uiso 1 1 calc R U . . .
C101 C 0.1343(4) 0.3293(4) 0.9014(3) 0.100(2) Uani 1 1 d . . . . .
H10E H 0.103243 0.346540 0.930897 0.120 Uiso 1 1 calc R U . . .
H10F H 0.197016 0.346699 0.912633 0.120 Uiso 1 1 calc R U . . .
C102 C 0.1005(3) 0.2414(3) 0.88761(19) 0.0709(14) Uani 1 1 d . . . . .
H10G H 0.100843 0.217060 0.919639 0.085 Uiso 1 1 calc R U . . .
H10H H 0.040258 0.223886 0.871413 0.085 Uiso 1 1 calc R U . . .
C103 C 0.1251(3) 0.1544(2) 0.81461(16) 0.0444(9) Uani 1 1 d . . . . .
C104 C 0.0496(3) 0.0938(3) 0.81894(19) 0.0591(12) Uani 1 1 d . . . . .
H104 H 0.014802 0.097824 0.847725 0.071 Uiso 1 1 calc R U . . .
C105 C 0.0253(3) 0.0279(3) 0.7813(2) 0.0690(14) Uani 1 1 d . . . . .
H105 H -0.026366 -0.013305 0.784524 0.083 Uiso 1 1 calc R U . . .
C106 C 0.0750(3) 0.0205(3) 0.7388(2) 0.0655(13) Uani 1 1 d . . . . .
H106 H 0.058694 -0.025920 0.713752 0.079 Uiso 1 1 calc R U . . .
C107 C 0.1485(3) 0.0820(2) 0.73368(17) 0.0503(10) Uani 1 1 d . . . . .
H107 H 0.182510 0.078300 0.704491 0.060 Uiso 1 1 calc R U . . .
C108 C 0.1727(2) 0.1488(2) 0.77077(14) 0.0377(8) Uani 1 1 d . . . . .
C109 C 0.2380(2) 0.2809(2) 0.75885(16) 0.0399(8) Uani 1 1 d . . . . .
H10I H 0.219013 0.303373 0.791912 0.048 Uiso 1 1 calc R U . . .
H10J H 0.192904 0.273161 0.730164 0.048 Uiso 1 1 calc R U . . .
C110 C 0.3234(2) 0.33531(17) 0.74615(13) 0.0304(7) Uani 1 1 d . . . . .
C111 C 0.3925(2) 0.36299(17) 0.78514(12) 0.0303(7) Uani 1 1 d . . . . .
C112 C 0.3830(3) 0.33852(19) 0.83855(13) 0.0369(8) Uani 1 1 d . . . . .
H11C H 0.330117 0.292825 0.837959 0.044 Uiso 1 1 calc R U . . .
H11D H 0.434009 0.324003 0.849125 0.044 Uiso 1 1 calc R U . . .
C113 C 0.3838(3) 0.4001(2) 0.92833(14) 0.0418(9) Uani 1 1 d . . . . .
C114 C 0.3961(3) 0.3395(2) 0.94953(15) 0.0494(10) Uani 1 1 d . . . . .
H114 H 0.398903 0.294201 0.927487 0.059 Uiso 1 1 calc R U . . .
C115 C 0.4047(3) 0.3458(2) 1.00490(15) 0.0562(11) Uani 1 1 d . . . . .
H115 H 0.412899 0.304234 1.020385 0.067 Uiso 1 1 calc R U . . .
C116 C 0.4013(3) 0.4103(3) 1.03586(16) 0.0640(13) Uani 1 1 d . . . . .
H116 H 0.408499 0.414068 1.073024 0.077 Uiso 1 1 calc R U . . .
C117 C 0.3875(3) 0.4720(3) 1.01456(14) 0.0566(11) Uani 1 1 d . . . . .
H117 H 0.383594 0.516719 1.036841 0.068 Uiso 1 1 calc R U . . .
C118 C 0.3795(3) 0.4666(2) 0.96006(14) 0.0465(9) Uani 1 1 d . . . . .
C119 C 0.3625(3) 0.5932(2) 0.96379(15) 0.0552(11) Uani 1 1 d . . . . .
H11E H 0.415768 0.619009 0.987467 0.066 Uiso 1 1 calc R U . . .
H11F H 0.311730 0.581640 0.985486 0.066 Uiso 1 1 calc R U . . .
C120 C 0.3533(3) 0.6449(2) 0.92501(17) 0.0585(12) Uani 1 1 d . . . . .
H12C H 0.304249 0.615115 0.898894 0.070 Uiso 1 1 calc R U . . .
H12D H 0.338320 0.689455 0.944045 0.070 Uiso 1 1 calc R U . . .
C121 C 0.4300(3) 0.6283(2) 0.84829(15) 0.0538(11) Uani 1 1 d . . . . .
H12E H 0.378960 0.624111 0.824845 0.065 Uiso 1 1 calc R U . . .
H12F H 0.427204 0.575026 0.853594 0.065 Uiso 1 1 calc R U . . .
C122 C 0.5117(3) 0.6654(2) 0.82331(15) 0.0570(12) Uani 1 1 d . . . . .
H12G H 0.506871 0.642092 0.785744 0.068 Uiso 1 1 calc R U . . .
H12H H 0.521439 0.722010 0.825256 0.068 Uiso 1 1 calc R U . . .
C123 C 0.6629(3) 0.6904(2) 0.83184(16) 0.0563(12) Uani 1 1 d . . . . .
H12I H 0.679979 0.747404 0.843353 0.068 Uiso 1 1 calc R U . . .
H12J H 0.659098 0.680256 0.792853 0.068 Uiso 1 1 calc R U . . .
C124 C 0.7296(3) 0.6592(2) 0.85342(18) 0.0653(14) Uani 1 1 d . . . . .
H12K H 0.788470 0.688795 0.844407 0.078 Uiso 1 1 calc R U . . .
H12L H 0.729175 0.663667 0.892233 0.078 Uiso 1 1 calc R U . . .
C125 C 0.7319(3) 0.5291(2) 0.85609(18) 0.0590(12) Uani 1 1 d . . . . .
C126 C 0.8020(4) 0.5516(4) 0.8927(2) 0.0807(15) Uani 1 1 d . U . . .
H126 H 0.833952 0.605430 0.902418 0.097 Uiso 1 1 calc R U . . .
C127 C 0.8259(5) 0.4973(4) 0.9154(3) 0.0978(19) Uani 1 1 d . U . . .
H127 H 0.874749 0.513820 0.940275 0.117 Uiso 1 1 calc R U . . .
C128 C 0.7800(4) 0.4187(4) 0.9025(2) 0.0867(16) Uani 1 1 d . U . . .
H128 H 0.796253 0.381035 0.918407 0.104 Uiso 1 1 calc R U . . .
C129 C 0.7093(3) 0.3963(3) 0.8655(2) 0.0694(13) Uani 1 1 d . U . . .
H129 H 0.677579 0.342487 0.855837 0.083 Uiso 1 1 calc R U . . .
C130 C 0.6844(3) 0.4497(2) 0.84278(18) 0.0549(11) Uani 1 1 d . . . . .
C131 C 0.5434(2) 0.45191(19) 0.81753(14) 0.0380(8) Uani 1 1 d . . . . .
H13C H 0.562705 0.509445 0.820496 0.046 Uiso 1 1 calc R U . . .
H13D H 0.522246 0.437733 0.851721 0.046 Uiso 1 1 calc R U . . .
C132 C 0.4719(2) 0.41636(16) 0.77500(12) 0.0300(7) Uani 1 1 d . . . . .

loop_
_atom_site_aniso_label
_atom_site_aniso_U_11
_atom_site_aniso_U_22
_atom_site_aniso_U_33
_atom_site_aniso_U_23
_atom_site_aniso_U_13
_atom_site_aniso_U_12
O1 0.0376(14) 0.0253(11) 0.0496(14) 0.0062(10) 0.0029(11) 0.0113(10)
O2 0.0493(16) 0.0413(13) 0.0385(13) -0.0009(11) -0.0003(11) 0.0149(12)
O3 0.065(2) 0.0439(15) 0.075(2) 0.0099(15) 0.0335(16) 0.0181(15)
O4 0.0544(18) 0.0361(14) 0.0728(19) 0.0002(14) -0.0035(15) -0.0010(13)
O5 0.0442(16) 0.0313(13) 0.0635(17) 0.0029(12) 0.0065(13) 0.0012(11)
O6 0.0392(14) 0.0268(11) 0.0481(14) 0.0033(10) 0.0123(11) 0.0008(10)
O7 0.0537(15) 0.0208(10) 0.0298(11) -0.0002(9) 0.0052(10) 0.0169(10)
O8 0.0506(16) 0.0366(13) 0.0368(12) 0.0081(11) 0.0108(11) 0.0150(12)
O9 0.0653(19) 0.0440(15) 0.0490(15) -0.0032(12) -0.0034(13) 0.0236(14)
O10 0.076(2) 0.0390(14) 0.0617(18) 0.0192(13) 0.0164(15) 0.0284(14)
O11 0.0690(18) 0.0254(11) 0.0399(13) 0.0063(10) 0.0103(12) 0.0241(12)
O12 0.0488(15) 0.0235(10) 0.0364(12) 0.0023(9) -0.0004(10) 0.0196(10)
O13 0.0444(15) 0.0266(11) 0.0386(12) 0.0044(10) 0.0102(11) 0.0097(10)
O14 0.0523(16) 0.0402(13) 0.0477(14) 0.0102(11) 0.0073(12) 0.0260(12)
O15 0.0564(17) 0.0430(14) 0.0441(14) 0.0139(12) 0.0005(12) 0.0240(13)
O16 0.072(2) 0.0377(13) 0.0401(13) -0.0028(11) 0.0031(13) 0.0276(13)
O17 0.0573(16) 0.0308(12) 0.0301(11) -0.0037(10) 0.0057(11) 0.0191(11)
O18 0.0543(15) 0.0254(11) 0.0271(11) 0.0019(9) 0.0080(10) 0.0163(10)
O19 0.0433(14) 0.0212(10) 0.0371(12) 0.0064(9) 0.0140(10) 0.0126(10)
O20 0.0457(15) 0.0211(10) 0.0437(13) 0.0055(9) 0.0100(11) 0.0143(10)
O21 0.0592(19) 0.0350(14) 0.079(2) 0.0170(14) -0.0029(15) 0.0101(13)
O22 0.0595(18) 0.0454(15) 0.0574(16) -0.0015(13) 0.0156(14) 0.0202(14)
O23 0.0561(17) 0.0363(13) 0.0359(12) 0.0061(10) 0.0026(11) 0.0198(12)
O24 0.0573(16) 0.0213(10) 0.0347(12) 0.0022(9) 0.0098(11) 0.0140(10)
O25 0.0436(17) 0.069(2) 0.088(2) 0.0392(18) -0.0026(15) 0.0220(15)
O26 0.1036(14) 0.1044(14) 0.1089(14) 0.0225(9) 0.0083(9) 0.0371(9)
O27 0.1287(16) 0.1300(17) 0.1354(17) 0.0205(10) 0.0119(9) 0.0462(10)
O28 0.0880(14) 0.0880(14) 0.0937(14) 0.0120(9) 0.0064(9) 0.0305(9)
O29 0.0474(16) 0.0557(16) 0.0467(15) 0.0055(13) 0.0170(12) 0.0177(13)
O30 0.0325(13) 0.0277(11) 0.0479(13) 0.0089(10) 0.0104(10) 0.0110(10)
O31 0.0698(18) 0.0329(12) 0.0295(12) 0.0033(10) 0.0098(11) 0.0262(12)
O32 0.100(2) 0.0392(14) 0.0312(13) 0.0021(11) 0.0116(14) 0.0351(15)
O33 0.098(2) 0.0339(13) 0.0400(14) -0.0063(11) 0.0109(15) 0.0284(15)
O34 0.083(2) 0.0363(14) 0.0499(16) 0.0162(12) 0.0035(15) 0.0133(14)
O35 0.0639(19) 0.0304(13) 0.0683(18) 0.0096(13) -0.0205(15) 0.0009(13)
O36 0.0439(15) 0.0301(12) 0.0542(15) 0.0047(11) -0.0042(12) 0.0124(11)
C1 0.0406(19) 0.0176(13) 0.0336(16) 0.0005(12) 0.0019(14) 0.0118(13)
C2 0.039(2) 0.0207(14) 0.0480(19) 0.0004(14) 0.0014(15) 0.0062(14)
C3 0.040(2) 0.0319(16) 0.0419(18) 0.0039(15) 0.0067(15) 0.0120(15)
C4 0.056(3) 0.047(2) 0.054(2) -0.0072(18) 0.0029(19) 0.025(2)
C5 0.060(3) 0.074(3) 0.077(3) -0.014(3) 0.003(2) 0.041(3)
C6 0.064(3) 0.088(4) 0.076(3) -0.008(3) -0.002(3) 0.046(3)
C7 0.049(2) 0.055(2) 0.058(2) 0.005(2) -0.0052(19) 0.024(2)
C8 0.044(2) 0.0358(18) 0.046(2) 0.0032(16) 0.0029(16) 0.0183(16)
C9 0.065(3) 0.046(2) 0.049(2) -0.0101(19) -0.009(2) 0.008(2)
C10 0.075(3) 0.049(2) 0.058(3) -0.012(2) 0.006(2) 0.006(2)
C11 0.047(3) 0.048(2) 0.071(3) -0.007(2) 0.020(2) 0.012(2)
C12 0.046(3) 0.046(2) 0.075(3) -0.002(2) 0.002(2) 0.0009(19)
C13 0.065(3) 0.0292(19) 0.084(3) 0.001(2) -0.001(2) 0.0099(19)
C14 0.053(3) 0.0298(18) 0.077(3) 0.0094(19) -0.006(2) -0.0020(18)
C15 0.035(2) 0.0376(19) 0.069(3) 0.0223(19) 0.0091(18) 0.0080(16)
C16 0.044(2) 0.044(2) 0.075(3) 0.023(2) 0.010(2) 0.0087(19)
C17 0.052(3) 0.065(3) 0.087(3) 0.027(3) 0.029(2) 0.018(2)
C18 0.061(3) 0.060(3) 0.074(3) 0.020(2) 0.028(2) 0.024(2)
C19 0.044(2) 0.047(2) 0.061(2) 0.0189(19) 0.0142(19) 0.0211(18)
C20 0.039(2) 0.0406(19) 0.050(2) 0.0175(17) 0.0096(16) 0.0121(16)
C21 0.042(2) 0.0286(16) 0.0407(18) -0.0047(14) 0.0095(15) 0.0072(15)
C22 0.0362(18) 0.0163(13) 0.0354(16) -0.0028(12) 0.0064(14) 0.0078(12)
C23 0.0437(19) 0.0147(12) 0.0285(15) 0.0007(11) 0.0059(13) 0.0108(13)
C24 0.049(2) 0.0236(14) 0.0294(15) -0.0003(12) 0.0087(14) 0.0168(14)
C25 0.055(2) 0.0281(15) 0.0272(15) -0.0008(13) 0.0039(14) 0.0254(15)
C26 0.063(3) 0.0244(15) 0.0401(18) 0.0010(14) 0.0037(17) 0.0165(16)
C27 0.070(3) 0.0351(18) 0.0404(19) -0.0056(16) -0.0043(18) 0.0263(19)
C28 0.072(3) 0.045(2) 0.0336(18) -0.0010(16) 0.0002(18) 0.038(2)
C29 0.059(2) 0.0406(18) 0.0305(16) 0.0020(15) 0.0114(16) 0.0306(18)
C30 0.047(2) 0.0330(16) 0.0347(16) 0.0017(14) 0.0105(15) 0.0256(16)
C31 0.056(3) 0.0367(19) 0.049(2) 0.0134(17) 0.0170(18) 0.0133(18)
C32 0.055(3) 0.040(2) 0.058(2) 0.0128(18) 0.010(2) 0.0134(19)
C33 0.081(3) 0.056(3) 0.077(3) -0.022(2) -0.033(3) 0.035(3)
C34 0.100(4) 0.050(2) 0.051(2) -0.004(2) -0.001(2) 0.040(3)
C35 0.088(4) 0.0272(18) 0.068(3) -0.0032(18) 0.020(3) 0.018(2)
C36 0.093(4) 0.0279(18) 0.067(3) 0.0148(18) 0.028(2) 0.035(2)
C37 0.060(2) 0.0401(18) 0.0311(16) 0.0086(15) 0.0151(16) 0.0334(18)
C38 0.075(3) 0.058(2) 0.041(2) 0.0165(18) 0.015(2) 0.049(2)
C39 0.056(3) 0.094(3) 0.038(2) 0.013(2) 0.0107(18) 0.053(3)
C40 0.045(2) 0.075(3) 0.042(2) 0.008(2) 0.0098(17) 0.032(2)
C41 0.048(2) 0.044(2) 0.0396(18) 0.0012(16) 0.0045(16) 0.0217(18)
C42 0.048(2) 0.0365(17) 0.0293(16) 0.0043(14) 0.0101(14) 0.0287(16)
C43 0.042(2) 0.0221(14) 0.0357(17) 0.0021(13) 0.0042(14) 0.0157(14)
C44 0.0432(19) 0.0126(12) 0.0282(14) 0.0013(11) 0.0064(13) 0.0118(12)
C45 0.0399(19) 0.0179(13) 0.0309(15) -0.0006(12) 0.0102(13) 0.0136(13)
C46 0.0389(19) 0.0257(15) 0.0356(16) -0.0011(13) 0.0124(14) 0.0106(14)
C47 0.0356(19) 0.0367(17) 0.0421(19) 0.0088(15) 0.0031(15) 0.0143(15)
C48 0.054(3) 0.043(2) 0.062(3) 0.0164(19) 0.007(2) 0.0178(19)
C49 0.050(3) 0.062(3) 0.080(3) 0.039(2) 0.018(2) 0.012(2)
C50 0.040(2) 0.076(3) 0.075(3) 0.023(3) 0.018(2) 0.018(2)
C51 0.042(2) 0.061(3) 0.062(3) 0.012(2) 0.0117(19) 0.024(2)
C52 0.037(2) 0.0445(19) 0.0422(19) 0.0048(16) 0.0016(15) 0.0210(16)
C53 0.050(2) 0.049(2) 0.054(2) 0.0042(18) 0.0079(18) 0.0315(19)
C54 0.060(3) 0.049(2) 0.051(2) 0.0106(18) -0.0018(19) 0.034(2)
C55 0.055(2) 0.0383(18) 0.0386(18) 0.0039(15) 0.0039(16) 0.0245(17)
C56 0.060(2) 0.0325(17) 0.0372(18) -0.0062(15) -0.0025(17) 0.0203(17)
C57 0.070(3) 0.0311(17) 0.0372(18) -0.0071(15) -0.0002(18) 0.0184(18)
C58 0.062(3) 0.0360(18) 0.0354(18) -0.0052(15) 0.0049(17) 0.0236(18)
C59 0.0388(19) 0.0343(16) 0.0305(16) 0.0022(14) 0.0035(14) 0.0165(15)
C60 0.046(2) 0.048(2) 0.0285(16) 0.0011(15) 0.0087(14) 0.0248(17)
C61 0.052(2) 0.063(2) 0.0252(16) 0.0062(16) 0.0079(15) 0.029(2)
C62 0.058(2) 0.048(2) 0.0405(19) 0.0193(17) 0.0139(17) 0.0311(19)
C63 0.047(2) 0.0351(17) 0.0363(17) 0.0039(14) 0.0053(15) 0.0203(16)
C64 0.0365(18) 0.0336(16) 0.0249(14) 0.0044(13) 0.0063(13) 0.0136(14)
C65 0.052(2) 0.0259(15) 0.0307(16) 0.0042(13) 0.0031(15) 0.0151(15)
C66 0.0427(19) 0.0159(12) 0.0311(15) -0.0031(11) 0.0045(14) 0.0119(13)
C67 0.0366(18) 0.0191(13) 0.0342(16) 0.0005(12) 0.0077(13) 0.0140(13)
C68 0.042(2) 0.0220(14) 0.0398(18) 0.0082(13) 0.0099(15) 0.0123(14)
C69 0.044(2) 0.0200(13) 0.0303(15) -0.0014(12) 0.0080(14) 0.0063(13)
C70 0.045(2) 0.0296(16) 0.0418(18) -0.0001(14) 0.0090(16) 0.0101(15)
C71 0.038(2) 0.0371(18) 0.046(2) 0.0005(16) 0.0066(16) 0.0025(16)
C72 0.047(2) 0.041(2) 0.0427(19) 0.0099(17) 0.0089(17) -0.0015(17)
C73 0.055(2) 0.0232(15) 0.0362(17) 0.0029(14) 0.0027(16) 0.0048(15)
C74 0.050(2) 0.0194(13) 0.0299(16) -0.0010(12) 0.0016(14) 0.0099(14)
C75 0.068(3) 0.0154(14) 0.050(2) 0.0029(14) 0.0050(18) 0.0188(15)
C76 0.069(3) 0.041(2) 0.063(3) -0.0041(19) 0.002(2) 0.030(2)
C77 0.118(5) 0.033(2) 0.068(3) 0.001(2) 0.042(3) 0.017(2)
C78 0.076(4) 0.038(2) 0.124(5) -0.020(3) 0.055(3) -0.004(2)
C79 0.058(3) 0.0351(19) 0.067(3) 0.0116(19) -0.004(2) 0.0172(18)
C80 0.056(2) 0.0353(18) 0.043(2) 0.0075(16) -0.0028(17) 0.0142(17)
C81 0.060(2) 0.0189(14) 0.0332(17) -0.0016(13) 0.0082(16) 0.0094(15)
C82 0.062(3) 0.0302(17) 0.0308(17) 0.0008(14) -0.0038(17) 0.0095(17)
C83 0.062(3) 0.0333(18) 0.0362(18) -0.0068(15) 0.0118(18) 0.0039(18)
C84 0.054(3) 0.0346(18) 0.054(2) 0.0017(17) 0.0147(19) 0.0126(18)
C85 0.060(3) 0.0253(16) 0.045(2) -0.0009(14) 0.0076(17) 0.0183(16)
C86 0.055(2) 0.0162(13) 0.0361(17) -0.0009(12) 0.0087(16) 0.0097(14)
C87 0.049(2) 0.0223(14) 0.0299(15) 0.0022(12) 0.0109(14) 0.0158(14)
C88 0.0369(18) 0.0209(13) 0.0349(16) 0.0035(12) 0.0058(13) 0.0154(13)
C89 0.0354(18) 0.0259(15) 0.0381(17) 0.0029(13) 0.0062(14) 0.0157(14)
C90 0.039(2) 0.046(2) 0.051(2) 0.0115(18) 0.0017(17) 0.0090(17)
C91 0.0646(15) 0.0641(15) 0.0682(15) 0.0160(10) 0.0039(9) 0.0192(9)
C92 0.0991(18) 0.0976(19) 0.1002(19) 0.0198(10) 0.0046(9) 0.0301(11)
C93 0.1084(17) 0.1086(19) 0.1087(18) 0.0187(10) 0.0037(9) 0.0319(11)
C94 0.1120(18) 0.1127(18) 0.1145(18) 0.0201(9) 0.0060(10) 0.0362(11)
C95 0.1111(17) 0.1125(18) 0.1141(17) 0.0207(9) 0.0055(9) 0.0365(11)
C96 0.0977(16) 0.0975(17) 0.1024(15) 0.0220(9) 0.0080(9) 0.0320(10)
C97 0.1193(18) 0.1207(19) 0.1240(18) 0.0202(9) 0.0112(10) 0.0434(11)
C98 0.130(2) 0.1301(19) 0.1319(18) 0.0193(10) 0.0103(10) 0.0438(11)
C99 0.1167(19) 0.116(2) 0.1188(19) 0.0174(10) 0.0095(10) 0.0375(11)
C100 0.109(2) 0.108(2) 0.1116(19) 0.0128(10) 0.0106(10) 0.0353(11)
C101 0.065(4) 0.106(5) 0.105(5) -0.052(4) 0.030(3) 0.021(3)
C102 0.064(3) 0.097(4) 0.057(3) 0.006(3) 0.026(2) 0.035(3)
C103 0.041(2) 0.044(2) 0.051(2) 0.0106(18) 0.0114(17) 0.0162(17)
C104 0.038(2) 0.076(3) 0.072(3) 0.038(3) 0.017(2) 0.017(2)
C105 0.052(3) 0.049(3) 0.096(4) 0.030(3) -0.008(3) -0.006(2)
C106 0.062(3) 0.042(2) 0.080(3) 0.014(2) -0.009(3) -0.002(2)
C107 0.055(3) 0.041(2) 0.053(2) 0.0114(18) -0.0007(19) 0.0103(18)
C108 0.037(2) 0.0328(17) 0.0465(19) 0.0136(15) 0.0082(15) 0.0116(15)
C109 0.039(2) 0.0347(17) 0.052(2) 0.0149(16) 0.0163(16) 0.0161(15)
C110 0.0339(18) 0.0240(14) 0.0387(17) 0.0055(13) 0.0128(14) 0.0161(13)
C111 0.0406(19) 0.0214(13) 0.0345(16) 0.0036(12) 0.0096(14) 0.0177(13)
C112 0.057(2) 0.0268(15) 0.0330(16) 0.0040(13) 0.0131(15) 0.0209(15)
C113 0.059(2) 0.0374(18) 0.0317(17) 0.0090(15) 0.0112(16) 0.0168(17)
C114 0.072(3) 0.0346(18) 0.041(2) 0.0107(16) 0.0074(19) 0.0145(19)
C115 0.083(3) 0.045(2) 0.041(2) 0.0160(18) -0.003(2) 0.017(2)
C116 0.096(4) 0.060(3) 0.0316(19) 0.009(2) 0.014(2) 0.018(3)
C117 0.089(3) 0.050(2) 0.0267(17) 0.0006(17) 0.0100(19) 0.019(2)
C118 0.070(3) 0.0385(19) 0.0324(18) 0.0040(15) 0.0106(17) 0.0196(19)
C119 0.095(4) 0.040(2) 0.0354(19) -0.0032(16) 0.009(2) 0.033(2)
C120 0.091(4) 0.041(2) 0.048(2) -0.0037(18) 0.013(2) 0.032(2)
C121 0.094(3) 0.0340(19) 0.0370(19) -0.0036(16) 0.006(2) 0.029(2)
C122 0.106(4) 0.0336(19) 0.038(2) 0.0058(16) 0.012(2) 0.032(2)
C123 0.089(3) 0.0241(16) 0.046(2) 0.0059(16) 0.006(2) 0.0040(19)
C124 0.095(4) 0.0242(17) 0.058(2) 0.0057(17) -0.008(2) -0.007(2)
C125 0.059(3) 0.040(2) 0.071(3) 0.020(2) -0.017(2) 0.0016(19)
C126 0.0808(17) 0.0797(17) 0.0817(17) 0.0156(10) 0.0028(10) 0.0249(10)
C127 0.097(2) 0.097(2) 0.099(2) 0.0172(10) 0.0034(10) 0.0309(11)
C128 0.0866(19) 0.0859(18) 0.0882(18) 0.0161(10) 0.0027(10) 0.0280(10)
C129 0.0700(15) 0.0678(15) 0.0715(15) 0.0145(10) 0.0016(9) 0.0223(10)
C130 0.059(3) 0.042(2) 0.064(3) 0.018(2) -0.009(2) 0.0135(19)
C131 0.049(2) 0.0252(15) 0.0379(17) -0.0001(14) 0.0004(15) 0.0117(15)
C132 0.0436(19) 0.0178(13) 0.0335(16) 0.0015(12) 0.0085(14) 0.0173(13)

loop_
_atom_type_symbol
_atom_type_description
_atom_type_scat_dispersion_real
_atom_type_scat_dispersion_imag
_atom_type_scat_source
C C 0.0033 0.0016 'International Tables Vol C Tables 4.2.6.8 and 6.1.1.4'
H H 0.0000 0.0000 'International Tables Vol C Tables 4.2.6.8 and 6.1.1.4'
O O 0.0106 0.0060 'International Tables Vol C Tables 4.2.6.8 and 6.1.1.4'

loop_
_geom_angle_atom_site_label_1
_geom_angle_atom_site_label_2
_geom_angle_atom_site_label_3
_geom_angle
_geom_angle_site_symmetry_1
_geom_angle_site_symmetry_3
_geom_angle_publ_flag
C3 O1 C2 115.7(3) . . ?
C8 O2 C9 117.7(3) . . ?
C10 O3 C11 113.7(4) . . ?
C13 O4 C12 113.7(3) . . ?
C15 O5 C14 117.7(3) . . ?
C20 O6 C21 116.1(3) . . ?
C25 O7 C24 112.8(2) . . ?
C30 O8 C31 118.3(3) . . ?
C32 O9 C33 115.8(4) . . ?
C34 O10 C35 113.1(3) . . ?
C37 O11 C36 117.4(3) . . ?
C42 O12 C43 117.4(3) . . ?
C47 O13 C46 112.3(2) . . ?
C52 O14 C53 118.1(3) . . ?
C54 O15 C55 113.2(3) . . ?
C57 O16 C56 114.1(3) . . ?
C59 O17 C58 118.6(3) . . ?
C64 O18 C65 117.3(2) . . ?
C69 O19 C68 117.5(3) . . ?
C74 O20 C75 117.1(3) . . ?
C77 O21 C76 113.6(4) . . ?
C78 O22 C79 116.2(4) . . ?
C81 O23 C80 118.3(3) . . ?
C86 O24 C87 113.8(2) . . ?
C91 O25 C90 115.9(4) . . ?
C96 O26 C97 123.8(6) . . ?
C98 O27 C99 114.0(6) . . ?
C101 O28 C100 111.7(5) . . ?
C103 O29 C102 119.2(3) . . ?
C108 O30 C109 114.3(3) . . ?
C113 O31 C112 118.5(3) . . ?
C118 O32 C119 118.5(3) . . ?
C120 O33 C121 114.9(3) . . ?
C123 O34 C122 113.1(3) . . ?
C125 O35 C124 118.1(3) . . ?
C130 O36 C131 114.2(3) . . ?
C22 C1 C2 121.2(3) . . ?
C22 C1 C66 119.2(3) . . ?
C66 C1 C2 119.6(3) . . ?
O1 C2 C1 107.9(2) . . ?
O1 C2 H2A 110.1 . . ?
O1 C2 H2B 110.1 . . ?
C1 C2 H2A 110.1 . . ?
C1 C2 H2B 110.1 . . ?
H2A C2 H2B 108.4 . . ?
O1 C3 C4 117.4(3) . . ?
O1 C3 C8 122.8(3) . . ?
C4 C3 C8 119.6(4) . . ?
C3 C4 H4 119.7 . . ?
C5 C4 C3 120.5(4) . . ?
C5 C4 H4 119.7 . . ?
C4 C5 H5 120.2 . . ?
C4 C5 C6 119.6(4) . . ?
C6 C5 H5 120.2 . . ?
C5 C6 H6 120.1 . . ?
C7 C6 C5 119.8(4) . . ?
C7 C6 H6 120.1 . . ?
C6 C7 H7 119.6 . . ?
C6 C7 C8 120.8(4) . . ?
C8 C7 H7 119.6 . . ?
O2 C8 C3 115.7(3) . . ?
O2 C8 C7 124.7(3) . . ?
C7 C8 C3 119.5(4) . . ?
O2 C9 H9A 110.6 . . ?
O2 C9 H9B 110.6 . . ?
O2 C9 C10 105.7(4) . . ?
H9A C9 H9B 108.7 . . ?
C10 C9 H9A 110.6 . . ?
C10 C9 H9B 110.6 . . ?
O3 C10 C9 109.2(4) . . ?
O3 C10 H10A 109.8 . . ?
O3 C10 H10B 109.8 . . ?
C9 C10 H10A 109.8 . . ?
C9 C10 H10B 109.8 . . ?
H10A C10 H10B 108.3 . . ?
O3 C11 H11A 109.7 . . ?
O3 C11 H11B 109.7 . . ?
O3 C11 C12 109.7(4) . . ?
H11A C11 H11B 108.2 . . ?
C12 C11 H11A 109.7 . . ?
C12 C11 H11B 109.7 . . ?
O4 C12 C11 109.9(4) . . ?
O4 C12 H12A 109.7 . . ?
O4 C12 H12B 109.7 . . ?
C11 C12 H12A 109.7 . . ?
C11 C12 H12B 109.7 . . ?
H12A C12 H12B 108.2 . . ?
O4 C13 H13A 108.9 . . ?
O4 C13 H13B 108.9 . . ?
O4 C13 C14 113.5(4) . . ?
H13A C13 H13B 107.7 . . ?
C14 C13 H13A 108.9 . . ?
C14 C13 H13B 108.9 . . ?
O5 C14 C13 107.8(3) . . ?
O5 C14 H14A 110.1 . . ?
O5 C14 H14B 110.1 . . ?
C13 C14 H14A 110.1 . . ?
C13 C14 H14B 110.1 . . ?
H14A C14 H14B 108.5 . . ?
O5 C15 C20 114.2(3) . . ?
C16 C15 O5 126.6(4) . . ?
C16 C15 C20 119.2(4) . . ?
C15 C16 H16 119.7 . . ?
C17 C16 C15 120.6(4) . . ?
C17 C16 H16 119.7 . . ?
C16 C17 H17 119.8 . . ?
C16 C17 C18 120.4(4) . . ?
C18 C17 H17 119.8 . . ?
C17 C18 H18 119.7 . . ?
C19 C18 C17 120.5(5) . . ?
C19 C18 H18 119.7 . . ?
C18 C19 H19 120.0 . . ?
C20 C19 C18 119.9(4) . . ?
C20 C19 H19 120.0 . . ?
O6 C20 C15 114.3(3) . . ?
O6 C20 C19 126.4(3) . . ?
C19 C20 C15 119.3(3) . . ?
O6 C21 H21A 110.4 . . ?
O6 C21 H21B 110.4 . . ?
O6 C21 C22 106.8(2) . . ?
H21A C21 H21B 108.6 . . ?
C22 C21 H21A 110.4 . . ?
C22 C21 H21B 110.4 . . ?
C1 C22 C21 118.5(3) . . ?
C23 C22 C1 120.2(3) . . ?
C23 C22 C21 121.2(3) . . ?
C22 C23 C24 119.6(3) . . ?
C22 C23 C44 120.7(3) . . ?
C44 C23 C24 119.7(3) . . ?
O7 C24 C23 106.9(2) . . ?
O7 C24 H24A 110.3 . . ?
O7 C24 H24B 110.3 . . ?
C23 C24 H24A 110.3 . . ?
C23 C24 H24B 110.3 . . ?
H24A C24 H24B 108.6 . . ?
C26 C25 O7 118.7(3) . . ?
C26 C25 C30 120.7(3) . . ?
C30 C25 O7 120.6(3) . . ?
C25 C26 H26 120.1 . . ?
C25 C26 C27 119.8(4) . . ?
C27 C26 H26 120.1 . . ?
C26 C27 H27 120.1 . . ?
C28 C27 C26 119.9(4) . . ?
C28 C27 H27 120.1 . . ?
C27 C28 H28 119.6 . . ?
C27 C28 C29 120.9(3) . . ?
C29 C28 H28 119.6 . . ?
C28 C29 H29 120.2 . . ?
C28 C29 C30 119.5(3) . . ?
C30 C29 H29 120.2 . . ?
O8 C30 C25 116.5(3) . . ?
O8 C30 C29 124.2(3) . . ?
C25 C30 C29 119.2(3) . . ?
O8 C31 H31A 110.2 . . ?
O8 C31 H31B 110.2 . . ?
O8 C31 C32 107.4(3) . . ?
H31A C31 H31B 108.5 . . ?
C32 C31 H31A 110.2 . . ?
C32 C31 H31B 110.2 . . ?
O9 C32 C31 108.4(3) . . ?
O9 C32 H32A 110.0 . . ?
O9 C32 H32B 110.0 . . ?
C31 C32 H32A 110.0 . . ?
C31 C32 H32B 110.0 . . ?
H32A C32 H32B 108.4 . . ?
O9 C33 H33A 109.5 . . ?
O9 C33 H33B 109.5 . . ?
O9 C33 C34 110.8(4) . . ?
H33A C33 H33B 108.1 . . ?
C34 C33 H33A 109.5 . . ?
C34 C33 H33B 109.5 . . ?
O10 C34 C33 108.6(4) . . ?
O10 C34 H34A 110.0 . . ?
O10 C34 H34B 110.0 . . ?
C33 C34 H34A 110.0 . . ?
C33 C34 H34B 110.0 . . ?
H34A C34 H34B 108.4 . . ?
O10 C35 H35A 109.1 . . ?
O10 C35 H35B 109.1 . . ?
O10 C35 C36 112.5(4) . . ?
H35A C35 H35B 107.8 . . ?
C36 C35 H35A 109.1 . . ?
C36 C35 H35B 109.1 . . ?
O11 C36 C35 108.5(4) . . ?
O11 C36 H36A 110.0 . . ?
O11 C36 H36B 110.0 . . ?
C35 C36 H36A 110.0 . . ?
C35 C36 H36B 110.0 . . ?
H36A C36 H36B 108.4 . . ?
O11 C37 C38 126.0(3) . . ?
O11 C37 C42 115.5(3) . . ?
C38 C37 C42 118.5(4) . . ?
C37 C38 H38 119.6 . . ?
C37 C38 C39 120.8(4) . . ?
C39 C38 H38 119.6 . . ?
C38 C39 H39 120.0 . . ?
C40 C39 C38 120.0(4) . . ?
C40 C39 H39 120.0 . . ?
C39 C40 H40 119.7 . . ?
C39 C40 C41 120.6(4) . . ?
C41 C40 H40 119.7 . . ?
C40 C41 H41 120.4 . . ?
C42 C41 C40 119.2(4) . . ?
C42 C41 H41 120.4 . . ?
O12 C42 C37 113.7(3) . . ?
O12 C42 C41 125.4(3) . . ?
C41 C42 C37 120.9(3) . . ?
O12 C43 H43A 110.1 . . ?
O12 C43 H43B 110.1 . . ?
O12 C43 C44 108.1(2) . . ?
H43A C43 H43B 108.4 . . ?
C44 C43 H43A 110.1 . . ?
C44 C43 H43B 110.1 . . ?
C23 C44 C43 119.3(3) . . ?
C45 C44 C23 119.5(3) . . ?
C45 C44 C43 121.3(3) . . ?
C44 C45 C46 120.4(3) . . ?
C44 C45 C66 120.2(3) . . ?
C66 C45 C46 119.2(3) . . ?
O13 C46 C45 109.5(2) . . ?
O13 C46 H46A 109.8 . . ?
O13 C46 H46B 109.8 . . ?
C45 C46 H46A 109.8 . . ?
C45 C46 H46B 109.8 . . ?
H46A C46 H46B 108.2 . . ?
O13 C47 C48 118.2(3) . . ?
O13 C47 C52 122.8(3) . . ?
C48 C47 C52 118.9(4) . . ?
C47 C48 H48 119.7 . . ?
C47 C48 C49 120.7(4) . . ?
C49 C48 H48 119.7 . . ?
C48 C49 H49 120.2 . . ?
C50 C49 C48 119.5(4) . . ?
C50 C49 H49 120.2 . . ?
C49 C50 H50 119.9 . . ?
C51 C50 C49 120.3(4) . . ?
C51 C50 H50 119.9 . . ?
C50 C51 H51 119.8 . . ?
C50 C51 C52 120.4(4) . . ?
C52 C51 H51 119.8 . . ?
O14 C52 C47 115.8(3) . . ?
O14 C52 C51 123.9(3) . . ?
C51 C52 C47 120.2(4) . . ?
O14 C53 H53A 110.5 . . ?
O14 C53 H53B 110.5 . . ?
O14 C53 C54 106.4(3) . . ?
H53A C53 H53B 108.6 . . ?
C54 C53 H53A 110.5 . . ?
C54 C53 H53B 110.5 . . ?
O15 C54 C53 108.6(3) . . ?
O15 C54 H54A 110.0 . . ?
O15 C54 H54B 110.0 . . ?
C53 C54 H54A 110.0 . . ?
C53 C54 H54B 110.0 . . ?
H54A C54 H54B 108.4 . . ?
O15 C55 H55A 109.7 . . ?
O15 C55 H55B 109.7 . . ?
O15 C55 C56 109.6(3) . . ?
H55A C55 H55B 108.2 . . ?
C56 C55 H55A 109.7 . . ?
C56 C55 H55B 109.7 . . ?
O16 C56 C55 108.5(3) . . ?
O16 C56 H56A 110.0 . . ?
O16 C56 H56B 110.0 . . ?
C55 C56 H56A 110.0 . . ?
C55 C56 H56B 110.0 . . ?
H56A C56 H56B 108.4 . . ?
O16 C57 H57A 108.9 . . ?
O16 C57 H57B 108.9 . . ?
O16 C57 C58 113.5(3) . . ?
H57A C57 H57B 107.7 . . ?
C58 C57 H57A 108.9 . . ?
C58 C57 H57B 108.9 . . ?
O17 C58 C57 107.6(3) . . ?
O17 C58 H58A 110.2 . . ?
O17 C58 H58B 110.2 . . ?
C57 C58 H58A 110.2 . . ?
C57 C58 H58B 110.2 . . ?
H58A C58 H58B 108.5 . . ?
O17 C59 C60 125.6(3) . . ?
O17 C59 C64 114.7(3) . . ?
C60 C59 C64 119.7(3) . . ?
C59 C60 H60 120.3 . . ?
C59 C60 C61 119.3(3) . . ?
C61 C60 H60 120.3 . . ?
C60 C61 H61 119.2 . . ?
C62 C61 C60 121.6(3) . . ?
C62 C61 H61 119.2 . . ?
C61 C62 H62 120.2 . . ?
C61 C62 C63 119.6(3) . . ?
C63 C62 H62 120.2 . . ?
C62 C63 H63 119.9 . . ?
C64 C63 C62 120.3(3) . . ?
C64 C63 H63 119.9 . . ?
O18 C64 C59 113.6(3) . . ?
O18 C64 C63 126.9(3) . . ?
C63 C64 C59 119.5(3) . . ?
O18 C65 H65A 110.4 . . ?
O18 C65 H65B 110.4 . . ?
O18 C65 C66 106.6(2) . . ?
H65A C65 H65B 108.6 . . ?
C66 C65 H65A 110.4 . . ?
C66 C65 H65B 110.4 . . ?
C1 C66 C65 119.9(3) . . ?
C45 C66 C1 120.1(3) . . ?
C45 C66 C65 120.0(3) . . ?
C88 C67 C68 119.6(3) . . ?
C88 C67 C132 120.2(3) . . ?
C132 C67 C68 120.1(3) . . ?
O19 C68 C67 107.0(3) . . ?
O19 C68 H68A 110.3 . . ?
O19 C68 H68B 110.3 . . ?
C67 C68 H68A 110.3 . . ?
C67 C68 H68B 110.3 . . ?
H68A C68 H68B 108.6 . . ?
O19 C69 C74 113.8(3) . . ?
C70 C69 O19 125.8(3) . . ?
C70 C69 C74 120.4(3) . . ?
C69 C70 H70 120.0 . . ?
C69 C70 C71 120.0(3) . . ?
C71 C70 H70 120.0 . . ?
C70 C71 H71 120.2 . . ?
C72 C71 C70 119.6(4) . . ?
C72 C71 H71 120.2 . . ?
C71 C72 H72 119.6 . . ?
C71 C72 C73 120.7(3) . . ?
C73 C72 H72 119.6 . . ?
C72 C73 H73 119.8 . . ?
C74 C73 C72 120.5(3) . . ?
C74 C73 H73 119.8 . . ?
O20 C74 C69 114.5(3) . . ?
O20 C74 C73 126.7(3) . . ?
C73 C74 C69 118.8(4) . . ?
O20 C75 H75A 110.1 . . ?
O20 C75 H75B 110.1 . . ?
O20 C75 C76 107.9(3) . . ?
H75A C75 H75B 108.4 . . ?
C76 C75 H75A 110.1 . . ?
C76 C75 H75B 110.1 . . ?
O21 C76 C75 112.3(3) . . ?
O21 C76 H76A 109.2 . . ?
O21 C76 H76B 109.2 . . ?
C75 C76 H76A 109.2 . . ?
C75 C76 H76B 109.2 . . ?
H76A C76 H76B 107.9 . . ?
O21 C77 H77A 110.2 . . ?
O21 C77 H77B 110.2 . . ?
O21 C77 C78 107.4(4) . . ?
H77A C77 H77B 108.5 . . ?
C78 C77 H77A 110.2 . . ?
C78 C77 H77B 110.2 . . ?
O22 C78 C77 110.8(4) . . ?
O22 C78 H78A 109.5 . . ?
O22 C78 H78B 109.5 . . ?
C77 C78 H78A 109.5 . . ?
C77 C78 H78B 109.5 . . ?
H78A C78 H78B 108.1 . . ?
O22 C79 H79A 109.6 . . ?
O22 C79 H79B 109.6 . . ?
O22 C79 C80 110.3(4) . . ?
H79A C79 H79B 108.1 . . ?
C80 C79 H79A 109.6 . . ?
C80 C79 H79B 109.6 . . ?
O23 C80 C79 107.7(3) . . ?
O23 C80 H80A 110.2 . . ?
O23 C80 H80B 110.2 . . ?
C79 C80 H80A 110.2 . . ?
C79 C80 H80B 110.2 . . ?
H80A C80 H80B 108.5 . . ?
O23 C81 C82 125.1(3) . . ?
O23 C81 C86 116.5(3) . . ?
C82 C81 C86 118.3(4) . . ?
C81 C82 H82 119.6 . . ?
C83 C82 C81 120.7(4) . . ?
C83 C82 H82 119.6 . . ?
C82 C83 H83 119.7 . . ?
C82 C83 C84 120.7(4) . . ?
C84 C83 H83 119.7 . . ?
C83 C84 H84 120.5 . . ?
C85 C84 C83 118.9(4) . . ?
C85 C84 H84 120.5 . . ?
C84 C85 H85 119.7 . . ?
C86 C85 C84 120.6(4) . . ?
C86 C85 H85 119.7 . . ?
O24 C86 C81 120.3(3) . . ?
C85 C86 O24 119.0(3) . . ?
C85 C86 C81 120.7(3) . . ?
O24 C87 H87A 110.4 . . ?
O24 C87 H87B 110.4 . . ?
O24 C87 C88 106.8(2) . . ?
H87A C87 H87B 108.6 . . ?
C88 C87 H87A 110.4 . . ?
C88 C87 H87B 110.4 . . ?
C67 C88 C87 121.1(3) . . ?
C67 C88 C89 120.2(3) . . ?
C89 C88 C87 118.7(3) . . ?
C88 C89 C90 120.2(3) . . ?
C110 C89 C88 120.0(3) . . ?
C110 C89 C90 119.8(3) . . ?
O25 C90 C89 107.4(3) . . ?
O25 C90 H90A 110.2 . . ?
O25 C90 H90B 110.2 . . ?
C89 C90 H90A 110.2 . . ?
C89 C90 H90B 110.2 . . ?
H90A C90 H90B 108.5 . . ?
O25 C91 C96 107.0(5) . . ?
C92 C91 O25 123.4(5) . . ?
C92 C91 C96 129.6(6) . . ?
C91 C92 H92 122.3 . . ?
C91 C92 C93 115.4(7) . . ?
C93 C92 H92 122.3 . . ?
C92 C93 H93 124.9 . . ?
C94 C93 C92 110.3(7) . . ?
C94 C93 H93 124.9 . . ?
C93 C94 H94 111.5 . . ?
C95 C94 C93 137.0(9) . . ?
C95 C94 H94 111.5 . . ?
C94 C95 H95 121.8 . . ?
C94 C95 C96 116.3(8) . . ?
C96 C95 H95 121.8 . . ?
O26 C96 C91 122.1(6) . . ?
O26 C96 C95 126.6(7) . . ?
C91 C96 C95 111.3(6) . . ?
O26 C97 H97A 109.1 . . ?
O26 C97 H97B 109.1 . . ?
H97A C97 H97B 107.8 . . ?
C98 C97 O26 112.5(8) . . ?
C98 C97 H97A 109.1 . . ?
C98 C97 H97B 109.1 . . ?
O27 C98 H98A 108.1 . . ?
O27 C98 H98B 108.1 . . ?
C97 C98 O27 116.6(8) . . ?
C97 C98 H98A 108.1 . . ?
C97 C98 H98B 108.1 . . ?
H98A C98 H98B 107.3 . . ?
O27 C99 H99A 109.5 . . ?
O27 C99 H99B 109.5 . . ?
H99A C99 H99B 108.1 . . ?
C100 C99 O27 110.8(7) . . ?
C100 C99 H99A 109.5 . . ?
C100 C99 H99B 109.5 . . ?
O28 C100 H10C 110.3 . . ?
O28 C100 H10D 110.3 . . ?
C99 C100 O28 107.2(6) . . ?
C99 C100 H10C 110.3 . . ?
C99 C100 H10D 110.3 . . ?
H10C C100 H10D 108.5 . . ?
O28 C101 H10E 109.8 . . ?
O28 C101 H10F 109.8 . . ?
O28 C101 C102 109.5(5) . . ?
H10E C101 H10F 108.2 . . ?
C102 C101 H10E 109.8 . . ?
C102 C101 H10F 109.8 . . ?
O29 C102 C101 106.6(4) . . ?
O29 C102 H10G 110.4 . . ?
O29 C102 H10H 110.4 . . ?
C101 C102 H10G 110.4 . . ?
C101 C102 H10H 110.4 . . ?
H10G C102 H10H 108.6 . . ?
O29 C103 C104 124.2(4) . . ?
O29 C103 C108 116.7(3) . . ?
C104 C103 C108 119.1(4) . . ?
C103 C104 H104 120.1 . . ?
C105 C104 C103 119.7(4) . . ?
C105 C104 H104 120.1 . . ?
C104 C105 H105 119.3 . . ?
C104 C105 C106 121.4(4) . . ?
C106 C105 H105 119.3 . . ?
C105 C106 H106 120.6 . . ?
C107 C106 C105 118.7(4) . . ?
C107 C106 H106 120.6 . . ?
C106 C107 H107 119.8 . . ?
C108 C107 C106 120.4(4) . . ?
C108 C107 H107 119.8 . . ?
C103 C108 O30 121.6(3) . . ?
C107 C108 O30 117.7(3) . . ?
C107 C108 C103 120.6(4) . . ?
O30 C109 H10I 110.0 . . ?
O30 C109 H10J 110.0 . . ?
O30 C109 C110 108.4(3) . . ?
H10I C109 H10J 108.4 . . ?
C110 C109 H10I 110.0 . . ?
C110 C109 H10J 110.0 . . ?
C89 C110 C109 121.1(3) . . ?
C89 C110 C111 120.0(3) . . ?
C111 C110 C109 118.9(3) . . ?
C110 C111 C112 121.3(3) . . ?
C110 C111 C132 120.0(3) . . ?
C132 C111 C112 118.7(3) . . ?
O31 C112 C111 107.7(2) . . ?
O31 C112 H11C 110.2 . . ?
O31 C112 H11D 110.2 . . ?
C111 C112 H11C 110.2 . . ?
C111 C112 H11D 110.2 . . ?
H11C C112 H11D 108.5 . . ?
O31 C113 C118 113.7(3) . . ?
C114 C113 O31 124.9(3) . . ?
C114 C113 C118 121.4(3) . . ?
C113 C114 H114 120.7 . . ?
C113 C114 C115 118.5(4) . . ?
C115 C114 H114 120.7 . . ?
C114 C115 H115 119.8 . . ?
C116 C115 C114 120.4(4) . . ?
C116 C115 H115 119.8 . . ?
C115 C116 H116 119.3 . . ?
C115 C116 C117 121.4(4) . . ?
C117 C116 H116 119.3 . . ?
C116 C117 H117 120.7 . . ?
C118 C117 C116 118.6(4) . . ?
C118 C117 H117 120.7 . . ?
O32 C118 C113 115.2(3) . . ?
O32 C118 C117 125.1(3) . . ?
C113 C118 C117 119.6(4) . . ?
O32 C119 H11E 110.4 . . ?
O32 C119 H11F 110.4 . . ?
O32 C119 C120 106.8(3) . . ?
H11E C119 H11F 108.6 . . ?
C120 C119 H11E 110.4 . . ?
C120 C119 H11F 110.4 . . ?
O33 C120 C119 114.4(4) . . ?
O33 C120 H12C 108.7 . . ?
O33 C120 H12D 108.7 . . ?
C119 C120 H12C 108.7 . . ?
C119 C120 H12D 108.7 . . ?
H12C C120 H12D 107.6 . . ?
O33 C121 H12E 109.7 . . ?
O33 C121 H12F 109.7 . . ?
O33 C121 C122 109.8(3) . . ?
H12E C121 H12F 108.2 . . ?
C122 C121 H12E 109.7 . . ?
C122 C121 H12F 109.7 . . ?
O34 C122 C121 108.7(3) . . ?
O34 C122 H12G 109.9 . . ?
O34 C122 H12H 109.9 . . ?
C121 C122 H12G 109.9 . . ?
C121 C122 H12H 109.9 . . ?
H12G C122 H12H 108.3 . . ?
O34 C123 H12I 109.9 . . ?
O34 C123 H12J 109.9 . . ?
O34 C123 C124 108.9(3) . . ?
H12I C123 H12J 108.3 . . ?
C124 C123 H12I 109.9 . . ?
C124 C123 H12J 109.9 . . ?
O35 C124 C123 106.4(3) . . ?
O35 C124 H12K 110.4 . . ?
O35 C124 H12L 110.4 . . ?
C123 C124 H12K 110.4 . . ?
C123 C124 H12L 110.4 . . ?
H12K C124 H12L 108.6 . . ?
O35 C125 C126 124.5(4) . . ?
O35 C125 C130 116.3(4) . . ?
C126 C125 C130 119.2(4) . . ?
C125 C126 H126 119.7 . . ?
C127 C126 C125 120.6(6) . . ?
C127 C126 H126 119.7 . . ?
C126 C127 H127 119.5 . . ?
C126 C127 C128 121.0(6) . . ?
C128 C127 H127 119.5 . . ?
C127 C128 H128 120.9 . . ?
C127 C128 C129 118.1(6) . . ?
C129 C128 H128 120.9 . . ?
C128 C129 H129 119.2 . . ?
C130 C129 C128 121.7(5) . . ?
C130 C129 H129 119.2 . . ?
O36 C130 C125 121.7(3) . . ?
C129 C130 O36 118.8(4) . . ?
C129 C130 C125 119.5(4) . . ?
O36 C131 H13C 109.9 . . ?
O36 C131 H13D 109.9 . . ?
O36 C131 C132 109.0(3) . . ?
H13C C131 H13D 108.3 . . ?
C132 C131 H13C 109.9 . . ?
C132 C131 H13D 109.9 . . ?
C67 C132 C111 119.5(3) . . ?
C67 C132 C131 119.7(3) . . ?
C111 C132 C131 120.7(3) . . ?

loop_
_geom_bond_atom_site_label_1
_geom_bond_atom_site_label_2
_geom_bond_distance
_geom_bond_site_symmetry_2
_geom_bond_publ_flag
O1 C2 1.441(4) . ?
O1 C3 1.379(4) . ?
O2 C8 1.370(4) . ?
O2 C9 1.450(4) . ?
O3 C10 1.400(6) . ?
O3 C11 1.420(5) . ?
O4 C12 1.440(5) . ?
O4 C13 1.428(6) . ?
O5 C14 1.434(4) . ?
O5 C15 1.376(5) . ?
O6 C20 1.366(4) . ?
O6 C21 1.443(4) . ?
O7 C24 1.447(3) . ?
O7 C25 1.401(4) . ?
O8 C30 1.377(4) . ?
O8 C31 1.438(4) . ?
O9 C32 1.405(5) . ?
O9 C33 1.406(5) . ?
O10 C34 1.408(5) . ?
O10 C35 1.429(5) . ?
O11 C36 1.430(4) . ?
O11 C37 1.354(5) . ?
O12 C42 1.379(4) . ?
O12 C43 1.428(4) . ?
O13 C46 1.452(4) . ?
O13 C47 1.379(4) . ?
O14 C52 1.375(4) . ?
O14 C53 1.439(4) . ?
O15 C54 1.408(5) . ?
O15 C55 1.414(5) . ?
O16 C56 1.434(4) . ?
O16 C57 1.425(5) . ?
O17 C58 1.421(4) . ?
O17 C59 1.363(4) . ?
O18 C64 1.364(4) . ?
O18 C65 1.428(4) . ?
O19 C68 1.443(4) . ?
O19 C69 1.372(4) . ?
O20 C74 1.362(4) . ?
O20 C75 1.423(4) . ?
O21 C76 1.429(5) . ?
O21 C77 1.389(5) . ?
O22 C78 1.392(5) . ?
O22 C79 1.415(5) . ?
O23 C80 1.433(4) . ?
O23 C81 1.363(5) . ?
O24 C86 1.393(4) . ?
O24 C87 1.449(4) . ?
O25 C90 1.446(5) . ?
O25 C91 1.420(6) . ?
O26 C96 1.225(8) . ?
O26 C97 1.491(8) . ?
O27 C98 1.418(9) . ?
O27 C99 1.468(9) . ?
O28 C100 1.442(8) . ?
O28 C101 1.394(8) . ?
O29 C102 1.428(5) . ?
O29 C103 1.365(5) . ?
O30 C108 1.393(4) . ?
O30 C109 1.440(4) . ?
O31 C112 1.430(4) . ?
O31 C113 1.385(4) . ?
O32 C118 1.368(5) . ?
O32 C119 1.432(4) . ?
O33 C120 1.405(5) . ?
O33 C121 1.434(4) . ?
O34 C122 1.416(5) . ?
O34 C123 1.403(5) . ?
O35 C124 1.439(4) . ?
O35 C125 1.365(5) . ?
O36 C130 1.382(5) . ?
O36 C131 1.453(4) . ?
C1 C2 1.500(5) . ?
C1 C22 1.401(4) . ?
C1 C66 1.410(5) . ?
C2 H2A 0.9900 . ?
C2 H2B 0.9900 . ?
C3 C4 1.380(5) . ?
C3 C8 1.399(5) . ?
C4 H4 0.9500 . ?
C4 C5 1.379(6) . ?
C5 H5 0.9500 . ?
C5 C6 1.392(7) . ?
C6 H6 0.9500 . ?
C6 C7 1.375(6) . ?
C7 H7 0.9500 . ?
C7 C8 1.375(5) . ?
C9 H9A 0.9900 . ?
C9 H9B 0.9900 . ?
C9 C10 1.511(7) . ?
C10 H10A 0.9900 . ?
C10 H10B 0.9900 . ?
C11 H11A 0.9900 . ?
C11 H11B 0.9900 . ?
C11 C12 1.492(7) . ?
C12 H12A 0.9900 . ?
C12 H12B 0.9900 . ?
C13 H13A 0.9900 . ?
C13 H13B 0.9900 . ?
C13 C14 1.476(7) . ?
C14 H14A 0.9900 . ?
C14 H14B 0.9900 . ?
C15 C16 1.366(6) . ?
C15 C20 1.435(5) . ?
C16 H16 0.9500 . ?
C16 C17 1.366(7) . ?
C17 H17 0.9500 . ?
C17 C18 1.384(7) . ?
C18 H18 0.9500 . ?
C18 C19 1.375(6) . ?
C19 H19 0.9500 . ?
C19 C20 1.373(6) . ?
C21 H21A 0.9900 . ?
C21 H21B 0.9900 . ?
C21 C22 1.514(5) . ?
C22 C23 1.390(5) . ?
C23 C24 1.521(4) . ?
C23 C44 1.406(5) . ?
C24 H24A 0.9900 . ?
C24 H24B 0.9900 . ?
C25 C26 1.375(5) . ?
C25 C30 1.384(5) . ?
C26 H26 0.9500 . ?
C26 C27 1.393(5) . ?
C27 H27 0.9500 . ?
C27 C28 1.362(6) . ?
C28 H28 0.9500 . ?
C28 C29 1.384(6) . ?
C29 H29 0.9500 . ?
C29 C30 1.398(5) . ?
C31 H31A 0.9900 . ?
C31 H31B 0.9900 . ?
C31 C32 1.496(6) . ?
C32 H32A 0.9900 . ?
C32 H32B 0.9900 . ?
C33 H33A 0.9900 . ?
C33 H33B 0.9900 . ?
C33 C34 1.505(7) . ?
C34 H34A 0.9900 . ?
C34 H34B 0.9900 . ?
C35 H35A 0.9900 . ?
C35 H35B 0.9900 . ?
C35 C36 1.491(7) . ?
C36 H36A 0.9900 . ?
C36 H36B 0.9900 . ?
C37 C38 1.386(5) . ?
C37 C42 1.407(5) . ?
C38 H38 0.9500 . ?
C38 C39 1.389(6) . ?
C39 H39 0.9500 . ?
C39 C40 1.373(6) . ?
C40 H40 0.9500 . ?
C40 C41 1.397(5) . ?
C41 H41 0.9500 . ?
C41 C42 1.381(5) . ?
C43 H43A 0.9900 . ?
C43 H43B 0.9900 . ?
C43 C44 1.500(5) . ?
C44 C45 1.391(4) . ?
C45 C46 1.512(4) . ?
C45 C66 1.406(5) . ?
C46 H46A 0.9900 . ?
C46 H46B 0.9900 . ?
C47 C48 1.382(5) . ?
C47 C52 1.391(5) . ?
C48 H48 0.9500 . ?
C48 C49 1.388(6) . ?
C49 H49 0.9500 . ?
C49 C50 1.379(7) . ?
C50 H50 0.9500 . ?
C50 C51 1.370(6) . ?
C51 H51 0.9500 . ?
C51 C52 1.379(5) . ?
C53 H53A 0.9900 . ?
C53 H53B 0.9900 . ?
C53 C54 1.503(6) . ?
C54 H54A 0.9900 . ?
C54 H54B 0.9900 . ?
C55 H55A 0.9900 . ?
C55 H55B 0.9900 . ?
C55 C56 1.497(5) . ?
C56 H56A 0.9900 . ?
C56 H56B 0.9900 . ?
C57 H57A 0.9900 . ?
C57 H57B 0.9900 . ?
C57 C58 1.502(5) . ?
C58 H58A 0.9900 . ?
C58 H58B 0.9900 . ?
C59 C60 1.388(4) . ?
C59 C64 1.412(4) . ?
C60 H60 0.9500 . ?
C60 C61 1.387(5) . ?
C61 H61 0.9500 . ?
C61 C62 1.368(5) . ?
C62 H62 0.9500 . ?
C62 C63 1.393(5) . ?
C63 H63 0.9500 . ?
C63 C64 1.385(5) . ?
C65 H65A 0.9900 . ?
C65 H65B 0.9900 . ?
C65 C66 1.504(4) . ?
C67 C68 1.501(5) . ?
C67 C88 1.392(5) . ?
C67 C132 1.406(4) . ?
C68 H68A 0.9900 . ?
C68 H68B 0.9900 . ?
C69 C70 1.364(5) . ?
C69 C74 1.414(5) . ?
C70 H70 0.9500 . ?
C70 C71 1.413(5) . ?
C71 H71 0.9500 . ?
C71 C72 1.360(6) . ?
C72 H72 0.9500 . ?
C72 C73 1.390(6) . ?
C73 H73 0.9500 . ?
C73 C74 1.381(5) . ?
C75 H75A 0.9900 . ?
C75 H75B 0.9900 . ?
C75 C76 1.491(6) . ?
C76 H76A 0.9900 . ?
C76 H76B 0.9900 . ?
C77 H77A 0.9900 . ?
C77 H77B 0.9900 . ?
C77 C78 1.511(7) . ?
C78 H78A 0.9900 . ?
C78 H78B 0.9900 . ?
C79 H79A 0.9900 . ?
C79 H79B 0.9900 . ?
C79 C80 1.469(6) . ?
C80 H80A 0.9900 . ?
C80 H80B 0.9900 . ?
C81 C82 1.393(5) . ?
C81 C86 1.402(5) . ?
C82 H82 0.9500 . ?
C82 C83 1.365(6) . ?
C83 H83 0.9500 . ?
C83 C84 1.396(6) . ?
C84 H84 0.9500 . ?
C84 C85 1.385(5) . ?
C85 H85 0.9500 . ?
C85 C86 1.370(5) . ?
C87 H87A 0.9900 . ?
C87 H87B 0.9900 . ?
C87 C88 1.503(4) . ?
C88 C89 1.405(5) . ?
C89 C90 1.493(5) . ?
C89 C110 1.396(5) . ?
C90 H90A 0.9900 . ?
C90 H90B 0.9900 . ?
C91 C92 1.296(8) . ?
C91 C96 1.443(8) . ?
C92 H92 0.9500 . ?
C92 C93 1.537(10) . ?
C93 H93 0.9500 . ?
C93 C94 1.360(10) . ?
C94 H94 0.9500 . ?
C94 C95 1.201(9) . ?
C95 H95 0.9500 . ?
C95 C96 1.496(10) . ?
C97 H97A 0.9900 . ?
C97 H97B 0.9900 . ?
C97 C98 1.292(10) . ?
C98 H98A 0.9900 . ?
C98 H98B 0.9900 . ?
C99 H99A 0.9900 . ?
C99 H99B 0.9900 . ?
C99 C100 1.414(9) . ?
C100 H10C 0.9900 . ?
C100 H10D 0.9900 . ?
C101 H10E 0.9900 . ?
C101 H10F 0.9900 . ?
C101 C102 1.513(8) . ?
C102 H10G 0.9900 . ?
C102 H10H 0.9900 . ?
C103 C104 1.389(6) . ?
C103 C108 1.392(5) . ?
C104 H104 0.9500 . ?
C104 C105 1.377(7) . ?
C105 H105 0.9500 . ?
C105 C106 1.390(7) . ?
C106 H106 0.9500 . ?
C106 C107 1.382(6) . ?
C107 H107 0.9500 . ?
C107 C108 1.381(5) . ?
C109 H10I 0.9900 . ?
C109 H10J 0.9900 . ?
C109 C110 1.505(5) . ?
C110 C111 1.402(5) . ?
C111 C112 1.500(5) . ?
C111 C132 1.407(5) . ?
C112 H11C 0.9900 . ?
C112 H11D 0.9900 . ?
C113 C114 1.369(5) . ?
C113 C118 1.388(5) . ?
C114 H114 0.9500 . ?
C114 C115 1.412(5) . ?
C115 H115 0.9500 . ?
C115 C116 1.344(6) . ?
C116 H116 0.9500 . ?
C116 C117 1.398(6) . ?
C117 H117 0.9500 . ?
C117 C118 1.390(5) . ?
C119 H11E 0.9900 . ?
C119 H11F 0.9900 . ?
C119 C120 1.504(6) . ?
C120 H12C 0.9900 . ?
C120 H12D 0.9900 . ?
C121 H12E 0.9900 . ?
C121 H12F 0.9900 . ?
C121 C122 1.494(6) . ?
C122 H12G 0.9900 . ?
C122 H12H 0.9900 . ?
C123 H12I 0.9900 . ?
C123 H12J 0.9900 . ?
C123 C124 1.502(7) . ?
C124 H12K 0.9900 . ?
C124 H12L 0.9900 . ?
C125 C126 1.377(7) . ?
C125 C130 1.402(6) . ?
C126 H126 0.9500 . ?
C126 C127 1.370(8) . ?
C127 H127 0.9500 . ?
C127 C128 1.382(8) . ?
C128 H128 0.9500 . ?
C128 C129 1.390(8) . ?
C129 H129 0.9500 . ?
C129 C130 1.363(6) . ?
C131 H13C 0.9900 . ?
C131 H13D 0.9900 . ?
C131 C132 1.494(5) . ?

loop_
_geom_torsion_atom_site_label_1
_geom_torsion_atom_site_label_2
_geom_torsion_atom_site_label_3
_geom_torsion_atom_site_label_4
_geom_torsion
_geom_torsion_site_symmetry_1
_geom_torsion_site_symmetry_2
_geom_torsion_site_symmetry_3
_geom_torsion_site_symmetry_4
_geom_torsion_publ_flag
O1 C3 C4 C5 -175.6(4) . . . . ?
O1 C3 C8 O2 -1.3(5) . . . . ?
O1 C3 C8 C7 176.3(3) . . . . ?
O2 C9 C10 O3 -73.3(4) . . . . ?
O3 C11 C12 O4 -75.1(5) . . . . ?
O4 C13 C14 O5 71.5(5) . . . . ?
O5 C15 C16 C17 -179.6(4) . . . . ?
O5 C15 C20 O6 0.8(5) . . . . ?
O5 C15 C20 C19 -179.7(3) . . . . ?
O6 C21 C22 C1 -72.3(4) . . . . ?
O6 C21 C22 C23 106.5(3) . . . . ?
O7 C25 C26 C27 -177.9(3) . . . . ?
O7 C25 C30 O8 2.3(4) . . . . ?
O7 C25 C30 C29 179.3(3) . . . . ?
O8 C31 C32 O9 -68.2(4) . . . . ?
O9 C33 C34 O10 -70.1(5) . . . . ?
O10 C35 C36 O11 72.5(4) . . . . ?
O11 C37 C38 C39 176.8(3) . . . . ?
O11 C37 C42 O12 0.9(4) . . . . ?
O11 C37 C42 C41 -178.5(3) . . . . ?
O12 C43 C44 C23 -70.2(3) . . . . ?
O12 C43 C44 C45 111.1(3) . . . . ?
O13 C47 C48 C49 -177.4(4) . . . . ?
O13 C47 C52 O14 0.2(5) . . . . ?
O13 C47 C52 C51 178.7(3) . . . . ?
O14 C53 C54 O15 -68.4(4) . . . . ?
O15 C55 C56 O16 -73.5(4) . . . . ?
O16 C57 C58 O17 68.7(4) . . . . ?
O17 C59 C60 C61 179.2(3) . . . . ?
O17 C59 C64 O18 -0.8(4) . . . . ?
O17 C59 C64 C63 179.2(3) . . . . ?
O18 C65 C66 C1 100.1(3) . . . . ?
O18 C65 C66 C45 -77.5(3) . . . . ?
O19 C69 C70 C71 177.6(3) . . . . ?
O19 C69 C74 O20 -0.2(4) . . . . ?
O19 C69 C74 C73 -179.3(3) . . . . ?
O20 C75 C76 O21 -73.3(4) . . . . ?
O21 C77 C78 O22 71.8(6) . . . . ?
O22 C79 C80 O23 63.9(4) . . . . ?
O23 C81 C82 C83 -176.5(3) . . . . ?
O23 C81 C86 O24 -1.9(4) . . . . ?
O23 C81 C86 C85 174.9(3) . . . . ?
O24 C87 C88 C67 111.2(3) . . . . ?
O24 C87 C88 C89 -66.4(4) . . . . ?
O25 C91 C92 C93 -178.5(5) . . . . ?
O25 C91 C96 O26 1.5(8) . . . . ?
O25 C91 C96 C95 179.2(5) . . . . ?
O26 C97 C98 O27 -67.0(10) . . . . ?
O27 C99 C100 O28 73.5(8) . . . . ?
O28 C101 C102 O29 68.8(6) . . . . ?
O29 C103 C104 C105 -176.2(4) . . . . ?
O29 C103 C108 O30 0.0(5) . . . . ?
O29 C103 C108 C107 175.3(3) . . . . ?
O30 C109 C110 C89 110.3(3) . . . . ?
O30 C109 C110 C111 -69.0(4) . . . . ?
O31 C113 C114 C115 178.1(4) . . . . ?
O31 C113 C118 O32 1.3(5) . . . . ?
O31 C113 C118 C117 -178.7(4) . . . . ?
O32 C119 C120 O33 -69.2(5) . . . . ?
O33 C121 C122 O34 73.8(4) . . . . ?
O34 C123 C124 O35 66.8(4) . . . . ?
O35 C125 C126 C127 -176.4(5) . . . . ?
O35 C125 C130 O36 0.2(7) . . . . ?
O35 C125 C130 C129 176.4(5) . . . . ?
O36 C131 C132 C67 -69.8(4) . . . . ?
O36 C131 C132 C111 112.8(3) . . . . ?
C1 C22 C23 C24 -178.3(3) . . . . ?
C1 C22 C23 C44 -0.7(4) . . . . ?
C2 O1 C3 C4 -120.3(4) . . . . ?
C2 O1 C3 C8 63.2(4) . . . . ?
C2 C1 C22 C21 2.8(4) . . . . ?
C2 C1 C22 C23 -176.0(3) . . . . ?
C2 C1 C66 C45 174.5(3) . . . . ?
C2 C1 C66 C65 -3.2(4) . . . . ?
C3 O1 C2 C1 167.1(3) . . . . ?
C3 C4 C5 C6 -2.4(8) . . . . ?
C4 C3 C8 O2 -177.8(3) . . . . ?
C4 C3 C8 C7 -0.2(6) . . . . ?
C4 C5 C6 C7 2.9(9) . . . . ?
C5 C6 C7 C8 -2.0(8) . . . . ?
C6 C7 C8 O2 178.0(4) . . . . ?
C6 C7 C8 C3 0.6(7) . . . . ?
C8 O2 C9 C10 151.8(3) . . . . ?
C8 C3 C4 C5 1.1(6) . . . . ?
C9 O2 C8 C3 -155.0(3) . . . . ?
C9 O2 C8 C7 27.5(5) . . . . ?
C10 O3 C11 C12 -177.2(3) . . . . ?
C11 O3 C10 C9 155.8(4) . . . . ?
C12 O4 C13 C14 -86.2(5) . . . . ?
C13 O4 C12 C11 -176.0(4) . . . . ?
C14 O5 C15 C16 -10.3(6) . . . . ?
C14 O5 C15 C20 171.9(3) . . . . ?
C15 O5 C14 C13 -176.8(4) . . . . ?
C15 C16 C17 C18 0.0(7) . . . . ?
C16 C15 C20 O6 -177.2(4) . . . . ?
C16 C15 C20 C19 2.3(6) . . . . ?
C16 C17 C18 C19 1.4(8) . . . . ?
C17 C18 C19 C20 -0.9(7) . . . . ?
C18 C19 C20 O6 178.5(4) . . . . ?
C18 C19 C20 C15 -0.9(6) . . . . ?
C20 O6 C21 C22 179.1(3) . . . . ?
C20 C15 C16 C17 -1.8(6) . . . . ?
C21 O6 C20 C15 176.4(3) . . . . ?
C21 O6 C20 C19 -3.1(5) . . . . ?
C21 C22 C23 C24 3.0(4) . . . . ?
C21 C22 C23 C44 -179.5(3) . . . . ?
C22 C1 C2 O1 -106.3(3) . . . . ?
C22 C1 C66 C45 -4.3(4) . . . . ?
C22 C1 C66 C65 178.0(3) . . . . ?
C22 C23 C24 O7 68.6(3) . . . . ?
C22 C23 C44 C43 -178.6(3) . . . . ?
C22 C23 C44 C45 0.1(4) . . . . ?
C23 C44 C45 C46 174.0(3) . . . . ?
C23 C44 C45 C66 -1.6(4) . . . . ?
C24 O7 C25 C26 -113.3(3) . . . . ?
C24 O7 C25 C30 68.9(4) . . . . ?
C24 C23 C44 C43 -1.0(4) . . . . ?
C24 C23 C44 C45 177.7(3) . . . . ?
C25 O7 C24 C23 168.1(3) . . . . ?
C25 C26 C27 C28 -2.6(6) . . . . ?
C26 C25 C30 O8 -175.5(3) . . . . ?
C26 C25 C30 C29 1.6(5) . . . . ?
C26 C27 C28 C29 3.9(6) . . . . ?
C27 C28 C29 C30 -2.4(5) . . . . ?
C28 C29 C30 O8 176.4(3) . . . . ?
C28 C29 C30 C25 -0.4(5) . . . . ?
C30 O8 C31 C32 150.8(3) . . . . ?
C30 C25 C26 C27 -0.1(5) . . . . ?
C31 O8 C30 C25 -160.8(3) . . . . ?
C31 O8 C30 C29 22.4(5) . . . . ?
C32 O9 C33 C34 -176.0(4) . . . . ?
C33 O9 C32 C31 164.8(4) . . . . ?
C34 O10 C35 C36 -100.4(4) . . . . ?
C35 O10 C34 C33 -175.9(4) . . . . ?
C36 O11 C37 C38 0.1(5) . . . . ?
C36 O11 C37 C42 179.3(3) . . . . ?
C37 O11 C36 C35 -174.9(3) . . . . ?
C37 C38 C39 C40 2.6(6) . . . . ?
C38 C37 C42 O12 -179.8(3) . . . . ?
C38 C37 C42 C41 0.8(5) . . . . ?
C38 C39 C40 C41 -1.2(6) . . . . ?
C39 C40 C41 C42 -0.4(6) . . . . ?
C40 C41 C42 O12 -178.7(3) . . . . ?
C40 C41 C42 C37 0.5(5) . . . . ?
C42 O12 C43 C44 167.0(3) . . . . ?
C42 C37 C38 C39 -2.4(5) . . . . ?
C43 O12 C42 C37 -172.9(3) . . . . ?
C43 O12 C42 C41 6.4(5) . . . . ?
C43 C44 C45 C46 -7.4(4) . . . . ?
C43 C44 C45 C66 177.0(3) . . . . ?
C44 C23 C24 O7 -109.0(3) . . . . ?
C44 C45 C46 O13 73.2(3) . . . . ?
C44 C45 C66 C1 3.7(4) . . . . ?
C44 C45 C66 C65 -178.6(3) . . . . ?
C46 O13 C47 C48 -120.7(4) . . . . ?
C46 O13 C47 C52 62.7(4) . . . . ?
C46 C45 C66 C1 -171.9(3) . . . . ?
C46 C45 C66 C65 5.7(4) . . . . ?
C47 O13 C46 C45 174.8(3) . . . . ?
C47 C48 C49 C50 -0.9(7) . . . . ?
C48 C47 C52 O14 -176.5(3) . . . . ?
C48 C47 C52 C51 2.1(6) . . . . ?
C48 C49 C50 C51 1.1(8) . . . . ?
C49 C50 C51 C52 0.4(7) . . . . ?
C50 C51 C52 O14 176.5(4) . . . . ?
C50 C51 C52 C47 -2.0(6) . . . . ?
C52 O14 C53 C54 151.2(3) . . . . ?
C52 C47 C48 C49 -0.6(6) . . . . ?
C53 O14 C52 C47 -156.6(3) . . . . ?
C53 O14 C52 C51 25.0(5) . . . . ?
C54 O15 C55 C56 176.4(3) . . . . ?
C55 O15 C54 C53 167.6(3) . . . . ?
C56 O16 C57 C58 -93.1(4) . . . . ?
C57 O16 C56 C55 -179.0(3) . . . . ?
C58 O17 C59 C60 -0.7(5) . . . . ?
C58 O17 C59 C64 179.4(3) . . . . ?
C59 O17 C58 C57 -178.5(3) . . . . ?
C59 C60 C61 C62 1.7(6) . . . . ?
C60 C59 C64 O18 179.3(3) . . . . ?
C60 C59 C64 C63 -0.6(5) . . . . ?
C60 C61 C62 C63 -0.7(6) . . . . ?
C61 C62 C63 C64 -1.0(6) . . . . ?
C62 C63 C64 O18 -178.3(3) . . . . ?
C62 C63 C64 C59 1.6(5) . . . . ?
C64 O18 C65 C66 170.4(3) . . . . ?
C64 C59 C60 C61 -1.0(5) . . . . ?
C65 O18 C64 C59 -175.3(3) . . . . ?
C65 O18 C64 C63 4.6(5) . . . . ?
C66 C1 C2 O1 75.0(4) . . . . ?
C66 C1 C22 C21 -178.4(3) . . . . ?
C66 C1 C22 C23 2.8(4) . . . . ?
C66 C45 C46 O13 -111.1(3) . . . . ?
C67 C88 C89 C90 178.6(3) . . . . ?
C67 C88 C89 C110 -0.7(5) . . . . ?
C68 O19 C69 C70 -1.2(5) . . . . ?
C68 O19 C69 C74 176.9(3) . . . . ?
C68 C67 C88 C87 2.2(4) . . . . ?
C68 C67 C88 C89 179.7(3) . . . . ?
C68 C67 C132 C111 -177.9(3) . . . . ?
C68 C67 C132 C131 4.7(4) . . . . ?
C69 O19 C68 C67 -166.9(3) . . . . ?
C69 C70 C71 C72 1.1(5) . . . . ?
C70 C69 C74 O20 178.0(3) . . . . ?
C70 C69 C74 C73 -1.1(5) . . . . ?
C70 C71 C72 C73 -0.2(6) . . . . ?
C71 C72 C73 C74 -1.3(5) . . . . ?
C72 C73 C74 O20 -177.0(3) . . . . ?
C72 C73 C74 C69 2.0(5) . . . . ?
C74 O20 C75 C76 174.4(3) . . . . ?
C74 C69 C70 C71 -0.4(5) . . . . ?
C75 O20 C74 C69 179.4(3) . . . . ?
C75 O20 C74 C73 -1.5(5) . . . . ?
C76 O21 C77 C78 178.2(4) . . . . ?
C77 O21 C76 C75 108.0(4) . . . . ?
C78 O22 C79 C80 -170.3(4) . . . . ?
C79 O22 C78 C77 178.3(4) . . . . ?
C80 O23 C81 C82 -20.1(5) . . . . ?
C80 O23 C81 C86 162.9(3) . . . . ?
C81 O23 C80 C79 -156.5(3) . . . . ?
C81 C82 C83 C84 1.2(5) . . . . ?
C82 C81 C86 O24 -179.2(3) . . . . ?
C82 C81 C86 C85 -2.3(5) . . . . ?
C82 C83 C84 C85 -1.2(5) . . . . ?
C83 C84 C85 C86 -0.7(5) . . . . ?
C84 C85 C86 O24 179.3(3) . . . . ?
C84 C85 C86 C81 2.4(5) . . . . ?
C86 O24 C87 C88 -167.5(3) . . . . ?
C86 C81 C82 C83 0.5(5) . . . . ?
C87 O24 C86 C81 -67.3(4) . . . . ?
C87 O24 C86 C85 115.8(3) . . . . ?
C87 C88 C89 C90 -3.8(5) . . . . ?
C87 C88 C89 C110 176.9(3) . . . . ?
C88 C67 C68 O19 66.9(4) . . . . ?
C88 C67 C132 C111 0.8(4) . . . . ?
C88 C67 C132 C131 -176.6(3) . . . . ?
C88 C89 C90 O25 -109.9(3) . . . . ?
C88 C89 C110 C109 179.3(3) . . . . ?
C88 C89 C110 C111 -1.4(5) . . . . ?
C89 C110 C111 C112 -178.4(3) . . . . ?
C89 C110 C111 C132 3.2(5) . . . . ?
C90 O25 C91 C92 -0.6(7) . . . . ?
C90 O25 C91 C96 -179.8(4) . . . . ?
C90 C89 C110 C109 0.0(5) . . . . ?
C90 C89 C110 C111 179.3(3) . . . . ?
C91 O25 C90 C89 176.8(3) . . . . ?
C91 C92 C93 C94 -1.9(9) . . . . ?
C92 C91 C96 O26 -177.6(7) . . . . ?
C92 C91 C96 C95 0.1(9) . . . . ?
C92 C93 C94 C95 3.8(14) . . . . ?
C93 C94 C95 C96 -3.3(15) . . . . ?
C94 C95 C96 O26 178.5(8) . . . . ?
C94 C95 C96 C91 0.9(10) . . . . ?
C96 O26 C97 C98 -176.0(8) . . . . ?
C96 C91 C92 C93 0.5(10) . . . . ?
C97 O26 C96 C91 179.2(6) . . . . ?
C97 O26 C96 C95 1.9(11) . . . . ?
C98 O27 C99 C100 171.1(7) . . . . ?
C99 O27 C98 C97 91.5(9) . . . . ?
C100 O28 C101 C102 -160.2(5) . . . . ?
C101 O28 C100 C99 175.6(6) . . . . ?
C102 O29 C103 C104 -20.2(6) . . . . ?
C102 O29 C103 C108 160.5(4) . . . . ?
C103 O29 C102 C101 -150.4(4) . . . . ?
C103 C104 C105 C106 0.0(7) . . . . ?
C104 C103 C108 O30 -179.4(3) . . . . ?
C104 C103 C108 C107 -4.1(6) . . . . ?
C104 C105 C106 C107 -2.2(7) . . . . ?
C105 C106 C107 C108 1.2(7) . . . . ?
C106 C107 C108 O30 177.4(4) . . . . ?
C106 C107 C108 C103 1.9(6) . . . . ?
C108 O30 C109 C110 -173.3(3) . . . . ?
C108 C103 C104 C105 3.1(6) . . . . ?
C109 O30 C108 C103 -64.6(4) . . . . ?
C109 O30 C108 C107 120.0(4) . . . . ?
C109 C110 C111 C112 0.9(4) . . . . ?
C109 C110 C111 C132 -177.4(3) . . . . ?
C110 C89 C90 O25 69.4(4) . . . . ?
C110 C111 C112 O31 -105.9(3) . . . . ?
C110 C111 C132 C67 -2.9(4) . . . . ?
C110 C111 C132 C131 174.5(3) . . . . ?
C112 O31 C113 C114 -0.2(6) . . . . ?
C112 O31 C113 C118 178.1(3) . . . . ?
C112 C111 C132 C67 178.7(3) . . . . ?
C112 C111 C132 C131 -3.9(4) . . . . ?
C113 O31 C112 C111 -168.2(3) . . . . ?
C113 C114 C115 C116 -0.5(7) . . . . ?
C114 C113 C118 O32 179.7(4) . . . . ?
C114 C113 C118 C117 -0.3(6) . . . . ?
C114 C115 C116 C117 1.4(8) . . . . ?
C115 C116 C117 C118 -1.8(7) . . . . ?
C116 C117 C118 O32 -178.8(4) . . . . ?
C116 C117 C118 C113 1.2(7) . . . . ?
C118 O32 C119 C120 177.5(4) . . . . ?
C118 C113 C114 C115 -0.1(6) . . . . ?
C119 O32 C118 C113 -179.9(4) . . . . ?
C119 O32 C118 C117 0.1(6) . . . . ?
C120 O33 C121 C122 179.5(3) . . . . ?
C121 O33 C120 C119 93.2(4) . . . . ?
C122 O34 C123 C124 -166.7(3) . . . . ?
C123 O34 C122 C121 -176.3(3) . . . . ?
C124 O35 C125 C126 -24.5(7) . . . . ?
C124 O35 C125 C130 158.0(4) . . . . ?
C125 O35 C124 C123 -154.2(4) . . . . ?
C125 C126 C127 C128 -0.7(10) . . . . ?
C126 C125 C130 O36 -177.5(5) . . . . ?
C126 C125 C130 C129 -1.3(8) . . . . ?
C126 C127 C128 C129 0.6(9) . . . . ?
C127 C128 C129 C130 -0.9(9) . . . . ?
C128 C129 C130 O36 177.6(5) . . . . ?
C128 C129 C130 C125 1.2(8) . . . . ?
C130 O36 C131 C132 -177.2(3) . . . . ?
C130 C125 C126 C127 1.0(9) . . . . ?
C131 O36 C130 C125 -62.8(5) . . . . ?
C131 O36 C130 C129 121.0(4) . . . . ?
C132 C67 C68 O19 -114.3(3) . . . . ?
C132 C67 C88 C87 -176.6(3) . . . . ?
C132 C67 C88 C89 1.0(5) . . . . ?
C132 C111 C112 O31 72.5(4) . . . . ?

loop_
_smtbx_masks_void_nr
_smtbx_masks_void_average_x
_smtbx_masks_void_average_y
_smtbx_masks_void_average_z
_smtbx_masks_void_volume
_smtbx_masks_void_count_electrons
_smtbx_masks_void_content
1 0.000 -0.854 0.477 1862.0 392.1 ?
2 0.332 0.511 0.756 11.2 0.0 ?
3 0.339 0.895 0.229 8.1 0.0 ?
4 0.661 0.105 0.771 8.1 0.0 ?
5 0.668 0.489 0.244 11.2 0.0 ?
